data_7037811
loop_
_publ_author_name
'Bortoluzzi, Marco'
'Ceriotti, Alessandro'
'Ciabatti, Iacopo'
'Della Pergola, Roberto'
'Femoni, Cristina'
'Carmela Iapalucci, Maria'
'Storione, Alba'
'Zacchini, Stefano'

_publ_section_title
;
 Platinum carbonyl clusters stabilized by Sn(ii)-based fragments:
 syntheses and structures of [Pt6(CO)6(SnCl2)2(SnCl3)4](4-),
 [Pt9(CO)8(SnCl2)3(SnCl3)2(Cl2SnOCOSnCl2)](4-) and
 [Pt10(CO)14{Cl2Sn(OH)SnCl2}2](2.).
;
_journal_issue 12
_journal_name_full 'Dalton transactions (Cambridge, England : 2003)'
_journal_page_first 5001
_journal_page_last 5013
_journal_paper_doi 10.1039/c5dt04696c
_journal_volume 45
_journal_year 2016
_chemical_formula_sum 'C80 H69 Cl12 O8 P3 Pt5 Sn6'
_chemical_formula_weight 3364.25
_chemical_name_systematic
; 
 ? 
;
_space_group_IT_number 14
_symmetry_cell_setting monoclinic
_symmetry_space_group_name_Hall '-P 2ybc'
_symmetry_space_group_name_H-M 'P 1 21/c 1'
_atom_sites_solution_hydrogens geom
_atom_sites_solution_primary direct
_atom_sites_solution_secondary difmap
_audit_creation_method SHELXL-97
_audit_update_record
;
2015-12-25 deposited with the CCDC.
2016-01-04 downloaded from the CCDC.
;
_cell_angle_alpha 90.00
_cell_angle_beta 92.2750(10)
_cell_angle_gamma 90.00
_cell_formula_units_Z 4
_cell_length_a 14.0022(2)
_cell_length_b 14.5742(3)
_cell_length_c 47.1561(8)
_cell_measurement_reflns_used 9974
_cell_measurement_temperature 100(2)
_cell_measurement_theta_max 28.8085
_cell_measurement_theta_min 2.1725
_cell_volume 9615.6(3)
_computing_cell_refinement 'APEX2 (Bruker AXS, 2006)'
_computing_data_collection 'APEX2 (Bruker AXS, 2006)'
_computing_data_reduction 'SAINT (Bruker AXS, 2004)'
_computing_molecular_graphics 'SCHAKAL99 (Keller, 1999)'
_computing_publication_material 'XCIF (Bruker AXS, 2001)'
_computing_structure_refinement 'SHELXL-97 (Sheldrick, 1997)'
_computing_structure_solution 'SHELXS-97 (Sheldrick, 1990)'
_diffrn_ambient_temperature 100(2)
_diffrn_measured_fraction_theta_full 0.993
_diffrn_measured_fraction_theta_max 0.993
_diffrn_measurement_device_type 'CCD area detector'
_diffrn_measurement_method 'phi and omega scans'
_diffrn_radiation_monochromator graphite
_diffrn_radiation_source 'fine-focus sealed tube'
_diffrn_radiation_type MoK\a
_diffrn_radiation_wavelength 0.71073
_diffrn_reflns_av_R_equivalents 0.0634
_diffrn_reflns_av_unetI/netI 0.0461
_diffrn_reflns_limit_h_max 18
_diffrn_reflns_limit_h_min -18
_diffrn_reflns_limit_k_max 19
_diffrn_reflns_limit_k_min -19
_diffrn_reflns_limit_l_max 62
_diffrn_reflns_limit_l_min -62
_diffrn_reflns_number 140848
_diffrn_reflns_theta_full 28.00
_diffrn_reflns_theta_max 28.00
_diffrn_reflns_theta_min 1.46
_exptl_absorpt_coefficient_mu 9.204
_exptl_absorpt_correction_T_max 0.4309
_exptl_absorpt_correction_T_min 0.3206
_exptl_absorpt_correction_type empirical
_exptl_absorpt_process_details
;
 Data were corrected for Lorentz polarization and absorption
 effects (empirical absorption corrections SADABS).
 R(int) = 0.1215 (selected reflections only, before parameter refinement)
 R(int) = 0.0583 (selected reflections only, after parameter refinement)
;
_exptl_crystal_colour red
_exptl_crystal_density_diffrn 2.324
_exptl_crystal_density_method 'not measured'
_exptl_crystal_description prism
_exptl_crystal_F_000 6208
_exptl_crystal_size_max 0.16
_exptl_crystal_size_mid 0.13
_exptl_crystal_size_min 0.11
_refine_diff_density_max 2.142
_refine_diff_density_min -1.342
_refine_diff_density_rms 0.208
_refine_ls_extinction_method none
_refine_ls_goodness_of_fit_ref 1.063
_refine_ls_hydrogen_treatment constr
_refine_ls_matrix_type full
_refine_ls_number_parameters 1027
_refine_ls_number_reflns 23071
_refine_ls_number_restraints 0
_refine_ls_restrained_S_all 1.063
_refine_ls_R_factor_all 0.0591
_refine_ls_R_factor_gt 0.0376
_refine_ls_shift/su_max 0.002
_refine_ls_shift/su_mean 0.000
_refine_ls_structure_factor_coef Fsqd
_refine_ls_weighting_details 'calc w=1/[\s^2^(Fo^2^)+(0.0192P)^2^+55.2685P] where P=(Fo^2^+2Fc^2^)/3'
_refine_ls_weighting_scheme calc
_refine_ls_wR_factor_gt 0.0667
_refine_ls_wR_factor_ref 0.0738
_reflns_number_gt 17957
_reflns_number_total 23071
_reflns_threshold_expression >2sigma(I)
_cod_data_source_file c5dt04696c1.cif
_cod_data_source_block 1_Me
_cod_depositor_comments
;
The following automatic conversions were performed:

'_symmetry_cell_setting' value 'Monoclinic' changed to 'monoclinic'
according to
/usr/data/users/saulius/crontab/automatic-downloads/rss-feeds/RSC/lib/dictionaries/cif_core.dic
dictionary named 'cif_core.dic' version 2.4.2 from 2011-04-26.

Automatic conversion script
Id: cif_fix_values 4268 2015-11-12 08:31:59Z antanas 

 Adding full bibliography for 7037810--7037817.cif.
;
_cod_original_sg_symbol_H-M P2(1)/c
_cod_database_code 7037811

loop_
_symmetry_equiv_pos_as_xyz
'x, y, z'
'-x, y+1/2, -z+1/2'
'-x, -y, -z'
'x, -y-1/2, z-1/2'

loop_
_atom_site_label
_atom_site_type_symbol
_atom_site_fract_x
_atom_site_fract_y
_atom_site_fract_z
_atom_site_U_iso_or_equiv
_atom_site_adp_type
_atom_site_occupancy
_atom_site_symmetry_multiplicity
_atom_site_calc_flag
_atom_site_refinement_flags
Pt1 Pt 0.850170(18) 0.506169(18) 0.123880(5) 0.01809(6) Uani 1 1 d .
Pt2 Pt 0.974612(17) 0.660935(18) 0.119625(5) 0.01648(5) Uani 1 1 d .
Pt3 Pt 0.808139(18) 0.675652(18) 0.151647(5) 0.01646(5) Uani 1 1 d .
Pt4 Pt 0.792929(17) 0.666191(18) 0.091796(5) 0.01645(5) Uani 1 1 d .
Pt5 Pt 0.869553(18) 0.829551(18) 0.118523(5) 0.01764(6) Uani 1 1 d .
Sn1 Sn 0.96003(3) 0.55192(3) 0.168631(9) 0.01866(10) Uani 1 1 d .
Sn2 Sn 0.96702(3) 0.78528(3) 0.166072(9) 0.01772(10) Uani 1 1 d .
Sn3 Sn 0.92976(3) 0.53740(3) 0.074643(9) 0.01981(10) Uani 1 1 d .
Sn4 Sn 0.93904(3) 0.77183(3) 0.069838(9) 0.02144(10) Uani 1 1 d .
Sn5 Sn 0.66961(3) 0.56021(3) 0.124589(9) 0.01872(10) Uani 1 1 d .
Sn6 Sn 0.68327(3) 0.79436(3) 0.119801(9) 0.01809(10) Uani 1 1 d .
Cl1 Cl 1.11481(12) 0.48065(12) 0.17148(4) 0.0265(4) Uani 1 1 d .
Cl2 Cl 0.91033(14) 0.47872(14) 0.21122(4) 0.0337(4) Uani 1 1 d .
Cl3 Cl 0.91943(13) 0.86867(13) 0.20704(4) 0.0302(4) Uani 1 1 d .
Cl4 Cl 1.12771(12) 0.84587(12) 0.16880(4) 0.0261(4) Uani 1 1 d .
Cl5 Cl 0.84611(14) 0.45575(14) 0.03716(4) 0.0336(4) Uani 1 1 d .
Cl6 Cl 1.07650(14) 0.45985(15) 0.06770(4) 0.0380(5) Uani 1 1 d .
Cl7 Cl 0.86447(16) 0.83800(16) 0.02828(4) 0.0429(5) Uani 1 1 d .
Cl8 Cl 1.09141(14) 0.84027(14) 0.06099(4) 0.0366(5) Uani 1 1 d .
Cl9 Cl 0.58317(13) 0.49214(14) 0.16249(4) 0.0315(4) Uani 1 1 d .
Cl10 Cl 0.56881(14) 0.49175(14) 0.08812(4) 0.0326(4) Uani 1 1 d .
Cl11 Cl 0.60044(13) 0.88253(13) 0.15453(4) 0.0293(4) Uani 1 1 d .
Cl12 Cl 0.58994(13) 0.86548(13) 0.08132(4) 0.0290(4) Uani 1 1 d .
C1 C 0.8361(5) 0.3803(5) 0.12573(16) 0.0288(17) Uani 1 1 d .
C2 C 1.1080(5) 0.6576(5) 0.11588(14) 0.0235(15) Uani 1 1 d .
C3 C 0.7486(5) 0.6843(5) 0.18641(14) 0.0225(15) Uani 1 1 d .
C4 C 0.7129(5) 0.6618(5) 0.05892(14) 0.0225(15) Uani 1 1 d .
C5 C 0.8815(5) 0.9561(5) 0.11678(16) 0.0287(17) Uani 1 1 d .
O1 O 0.8257(4) 0.3024(4) 0.12729(13) 0.0447(15) Uani 1 1 d .
O2 O 1.1883(3) 0.6566(4) 0.11331(11) 0.0355(13) Uani 1 1 d .
O3 O 0.7104(4) 0.6896(4) 0.20737(10) 0.0370(14) Uani 1 1 d .
O4 O 0.6632(4) 0.6597(4) 0.03923(10) 0.0331(13) Uani 1 1 d .
O5 O 0.8885(5) 1.0347(4) 0.11563(13) 0.0476(16) Uani 1 1 d .
C11 C 1.0622(6) 0.6713(6) 0.21768(14) 0.0354(19) Uani 1 1 d .
H11A H 1.0768 0.7350 0.2229 0.053 Uiso 1 1 calc R
H11B H 1.1218 0.6367 0.2163 0.053 Uiso 1 1 calc R
H11C H 1.0231 0.6434 0.2322 0.053 Uiso 1 1 calc R
C12 C 1.0104(6) 0.6384(6) 0.02093(15) 0.0335(19) Uani 1 1 d .
H12A H 1.0236 0.6993 0.0132 0.050 Uiso 1 1 calc R
H12B H 0.9646 0.6063 0.0082 0.050 Uiso 1 1 calc R
H12C H 1.0699 0.6031 0.0226 0.050 Uiso 1 1 calc R
C13 C 0.4842(6) 0.6837(6) 0.1203(2) 0.053(3) Uani 1 1 d .
H13A H 0.4617 0.7474 0.1205 0.079 Uiso 1 1 calc R
H13B H 0.4562 0.6497 0.1358 0.079 Uiso 1 1 calc R
H13C H 0.4648 0.6551 0.1021 0.079 Uiso 1 1 calc R
O11 O 1.0108(3) 0.6696(3) 0.19089(9) 0.0239(10) Uani 1 1 d .
O12 O 0.9707(3) 0.6481(3) 0.04850(10) 0.0261(11) Uani 1 1 d .
O13 O 0.5870(3) 0.6822(3) 0.12374(10) 0.0243(11) Uani 1 1 d .
P1 P 0.40169(13) 0.52405(13) 0.24892(4) 0.0201(4) Uani 1 1 d .
C101 C 0.3988(5) 0.6008(5) 0.21953(14) 0.0223(15) Uani 1 1 d .
C102 C 0.3204(6) 0.5993(5) 0.20033(16) 0.0311(17) Uani 1 1 d .
H102 H 0.2763 0.5499 0.2006 0.037 Uiso 1 1 calc R
C103 C 0.3068(7) 0.6692(6) 0.18100(17) 0.045(2) Uani 1 1 d .
H103 H 0.2534 0.6679 0.1679 0.054 Uiso 1 1 calc R
C104 C 0.3706(7) 0.7413(6) 0.18068(19) 0.047(2) Uani 1 1 d .
H104 H 0.3601 0.7905 0.1677 0.057 Uiso 1 1 calc R
C105 C 0.4492(7) 0.7422(6) 0.19896(18) 0.045(2) Uani 1 1 d .
H105 H 0.4936 0.7913 0.1982 0.054 Uiso 1 1 calc R
C106 C 0.4646(5) 0.6732(5) 0.21839(15) 0.0316(17) Uani 1 1 d .
H106 H 0.5193 0.6744 0.2310 0.038 Uiso 1 1 calc R
C107 C 0.3330(5) 0.5745(5) 0.27635(14) 0.0245(15) Uani 1 1 d .
C108 C 0.3200(6) 0.6692(6) 0.27734(19) 0.042(2) Uani 1 1 d .
H108 H 0.3466 0.7072 0.2633 0.050 Uiso 1 1 calc R
C109 C 0.2678(7) 0.7085(7) 0.2990(2) 0.056(3) Uani 1 1 d .
H109 H 0.2607 0.7732 0.3002 0.067 Uiso 1 1 calc R
C110 C 0.2272(6) 0.6517(8) 0.31841(18) 0.049(3) Uani 1 1 d .
H110 H 0.1901 0.6774 0.3329 0.059 Uiso 1 1 calc R
C111 C 0.2393(6) 0.5605(7) 0.31724(16) 0.043(2) Uani 1 1 d .
H111 H 0.2117 0.5231 0.3312 0.052 Uiso 1 1 calc R
C112 C 0.2908(5) 0.5190(6) 0.29627(14) 0.0320(18) Uani 1 1 d .
H112 H 0.2971 0.4542 0.2955 0.038 Uiso 1 1 calc R
C113 C 0.5223(5) 0.5073(5) 0.26150(14) 0.0226(15) Uani 1 1 d .
C114 C 0.5942(5) 0.4968(6) 0.24166(15) 0.0328(18) Uani 1 1 d .
H114 H 0.5791 0.5020 0.2219 0.039 Uiso 1 1 calc R
C115 C 0.6861(6) 0.4791(6) 0.25113(17) 0.041(2) Uani 1 1 d .
H115 H 0.7343 0.4710 0.2377 0.049 Uiso 1 1 calc R
C116 C 0.7105(5) 0.4727(6) 0.27980(17) 0.0348(19) Uani 1 1 d .
H116 H 0.7746 0.4605 0.2860 0.042 Uiso 1 1 calc R
C117 C 0.6403(5) 0.4843(5) 0.29912(15) 0.0300(17) Uani 1 1 d .
H117 H 0.6565 0.4803 0.3188 0.036 Uiso 1 1 calc R
C118 C 0.5468(5) 0.5016(5) 0.29037(14) 0.0267(16) Uani 1 1 d .
H118 H 0.4994 0.5097 0.3040 0.032 Uiso 1 1 calc R
C119 C 0.3488(5) 0.4160(5) 0.23931(13) 0.0240(15) Uani 1 1 d .
C120 C 0.4052(6) 0.3413(6) 0.23203(15) 0.0351(19) Uani 1 1 d .
H120 H 0.4729 0.3472 0.2325 0.042 Uiso 1 1 calc R
C121 C 0.3628(8) 0.2582(6) 0.22415(18) 0.050(3) Uani 1 1 d .
H121 H 0.4014 0.2076 0.2191 0.060 Uiso 1 1 calc R
C122 C 0.2645(8) 0.2495(6) 0.22367(16) 0.048(3) Uani 1 1 d .
H122 H 0.2356 0.1926 0.2186 0.058 Uiso 1 1 calc R
C123 C 0.2096(7) 0.3216(7) 0.23046(16) 0.046(2) Uani 1 1 d .
H123 H 0.1420 0.3150 0.2299 0.055 Uiso 1 1 calc R
C124 C 0.2500(6) 0.4052(6) 0.23823(15) 0.0338(19) Uani 1 1 d .
H124 H 0.2101 0.4553 0.2428 0.041 Uiso 1 1 calc R
P2 P 0.17157(13) 0.17433(13) 0.12146(4) 0.0213(4) Uani 1 1 d .
C201 C 0.1039(5) 0.1684(5) 0.15314(14) 0.0208(14) Uani 1 1 d .
C202 C 0.0970(5) 0.0868(5) 0.16833(14) 0.0230(15) Uani 1 1 d .
H202 H 0.1274 0.0328 0.1619 0.028 Uiso 1 1 calc R
C203 C 0.0457(5) 0.0848(5) 0.19279(14) 0.0270(16) Uani 1 1 d .
H203 H 0.0408 0.0297 0.2034 0.032 Uiso 1 1 calc R
C204 C 0.0016(5) 0.1646(5) 0.20165(15) 0.0286(17) Uani 1 1 d .
H204 H -0.0342 0.1630 0.2184 0.034 Uiso 1 1 calc R
C205 C 0.0080(5) 0.2455(5) 0.18700(15) 0.0298(17) Uani 1 1 d .
H205 H -0.0227 0.2992 0.1935 0.036 Uiso 1 1 calc R
C206 C 0.0602(5) 0.2478(5) 0.16251(15) 0.0254(16) Uani 1 1 d .
H206 H 0.0659 0.3035 0.1522 0.030 Uiso 1 1 calc R
C207 C 0.2394(5) 0.2787(5) 0.12354(14) 0.0214(15) Uani 1 1 d .
C208 C 0.2871(5) 0.3012(5) 0.14914(15) 0.0260(16) Uani 1 1 d .
H208 H 0.2818 0.2625 0.1652 0.031 Uiso 1 1 calc R
C209 C 0.3417(5) 0.3796(5) 0.15110(16) 0.0322(18) Uani 1 1 d .
H209 H 0.3740 0.3955 0.1685 0.039 Uiso 1 1 calc R
C210 C 0.3490(6) 0.4344(5) 0.12767(16) 0.0329(18) Uani 1 1 d .
H210 H 0.3870 0.4884 0.1291 0.039 Uiso 1 1 calc R
C211 C 0.3029(5) 0.4133(5) 0.10219(17) 0.0326(18) Uani 1 1 d .
H211 H 0.3092 0.4524 0.0863 0.039 Uiso 1 1 calc R
C212 C 0.2473(5) 0.3351(5) 0.09986(15) 0.0259(15) Uani 1 1 d .
H212 H 0.2149 0.3200 0.0824 0.031 Uiso 1 1 calc R
C213 C 0.0938(5) 0.1727(5) 0.09015(14) 0.0262(16) Uani 1 1 d .
C214 C 0.0075(6) 0.2173(6) 0.09008(19) 0.040(2) Uani 1 1 d .
H214 H -0.0120 0.2485 0.1066 0.048 Uiso 1 1 calc R
C215 C -0.0518(7) 0.2163(7) 0.0653(2) 0.057(3) Uani 1 1 d .
H215 H -0.1115 0.2472 0.0649 0.069 Uiso 1 1 calc R
C216 C -0.0239(7) 0.1716(7) 0.04199(19) 0.052(3) Uani 1 1 d .
H216 H -0.0639 0.1720 0.0252 0.062 Uiso 1 1 calc R
C217 C 0.0624(8) 0.1252(9) 0.04215(19) 0.065(3) Uani 1 1 d .
H217 H 0.0805 0.0924 0.0258 0.078 Uiso 1 1 calc R
C218 C 0.1215(7) 0.1266(7) 0.06596(18) 0.051(2) Uani 1 1 d .
H218 H 0.1815 0.0962 0.0660 0.061 Uiso 1 1 calc R
C219 C 0.2511(5) 0.0776(5) 0.11985(14) 0.0240(16) Uani 1 1 d .
C220 C 0.3500(5) 0.0907(5) 0.12379(14) 0.0261(16) Uani 1 1 d .
H220 H 0.3757 0.1501 0.1275 0.031 Uiso 1 1 calc R
C221 C 0.4090(6) 0.0156(6) 0.12218(16) 0.0353(19) Uani 1 1 d .
H221 H 0.4761 0.0235 0.1247 0.042 Uiso 1 1 calc R
C222 C 0.3726(6) -0.0704(6) 0.11701(17) 0.037(2) Uani 1 1 d .
H222 H 0.4147 -0.1213 0.1159 0.044 Uiso 1 1 calc R
C223 C 0.2759(6) -0.0834(6) 0.11341(16) 0.036(2) Uani 1 1 d .
H223 H 0.2512 -0.1433 0.1100 0.043 Uiso 1 1 calc R
C224 C 0.2148(6) -0.0098(5) 0.11475(15) 0.0312(18) Uani 1 1 d .
H224 H 0.1478 -0.0187 0.1122 0.037 Uiso 1 1 calc R
P3 P 0.48498(13) 0.21311(13) 0.03055(4) 0.0227(4) Uani 1 1 d .
C301 C 0.5359(5) 0.2036(5) 0.06613(15) 0.0294(17) Uani 1 1 d .
C302 C 0.5123(6) 0.2656(5) 0.08645(16) 0.0322(18) Uani 1 1 d .
H302 H 0.4684 0.3137 0.0820 0.039 Uiso 1 1 calc R
C303 C 0.5531(6) 0.2578(6) 0.11368(17) 0.037(2) Uani 1 1 d .
H303 H 0.5380 0.3013 0.1278 0.045 Uiso 1 1 calc R
C304 C 0.6143(7) 0.1881(7) 0.1202(2) 0.056(3) Uani 1 1 d .
H304 H 0.6412 0.1828 0.1389 0.067 Uiso 1 1 calc R
C305 C 0.6381(7) 0.1249(8) 0.0998(2) 0.065(3) Uani 1 1 d .
H305 H 0.6810 0.0762 0.1046 0.078 Uiso 1 1 calc R
C306 C 0.5995(7) 0.1329(7) 0.07277(19) 0.051(3) Uani 1 1 d .
H306 H 0.6162 0.0902 0.0586 0.061 Uiso 1 1 calc R
C307 C 0.4049(5) 0.3086(5) 0.02777(13) 0.0223(15) Uani 1 1 d .
C308 C 0.4434(5) 0.3971(5) 0.02726(14) 0.0259(16) Uani 1 1 d .
H308 H 0.5107 0.4061 0.0286 0.031 Uiso 1 1 calc R
C309 C 0.3823(6) 0.4711(5) 0.02480(15) 0.0334(19) Uani 1 1 d .
H309 H 0.4078 0.5314 0.0241 0.040 Uiso 1 1 calc R
C310 C 0.2846(6) 0.4587(6) 0.02332(15) 0.036(2) Uani 1 1 d .
H310 H 0.2434 0.5104 0.0220 0.043 Uiso 1 1 calc R
C311 C 0.2464(6) 0.3716(6) 0.02381(15) 0.0311(18) Uani 1 1 d .
H311 H 0.1791 0.3633 0.0224 0.037 Uiso 1 1 calc R
C312 C 0.3065(5) 0.2961(5) 0.02634(14) 0.0259(16) Uani 1 1 d .
H312 H 0.2804 0.2360 0.0271 0.031 Uiso 1 1 calc R
C313 C 0.4176(5) 0.1109(5) 0.02266(17) 0.0315(18) Uani 1 1 d .
C314 C 0.3944(8) 0.0522(6) 0.0439(2) 0.058(3) Uani 1 1 d .
H314 H 0.4213 0.0609 0.0625 0.069 Uiso 1 1 calc R
C315 C 0.3318(9) -0.0203(8) 0.0384(3) 0.082(4) Uani 1 1 d .
H315 H 0.3161 -0.0607 0.0533 0.098 Uiso 1 1 calc R
C316 C 0.2927(7) -0.0337(7) 0.0118(3) 0.064(3) Uani 1 1 d .
H316 H 0.2493 -0.0828 0.0082 0.077 Uiso 1 1 calc R
C317 C 0.3158(7) 0.0225(6) -0.0092(3) 0.063(3) Uani 1 1 d .
H317 H 0.2885 0.0131 -0.0277 0.076 Uiso 1 1 calc R
C318 C 0.3789(8) 0.0941(6) -0.0043(2) 0.062(3) Uani 1 1 d .
H318 H 0.3959 0.1323 -0.0196 0.075 Uiso 1 1 calc R
C319 C 0.5789(5) 0.2362(5) 0.00632(15) 0.0244(15) Uani 1 1 d .
C320 C 0.6693(6) 0.2577(6) 0.01652(17) 0.0367(19) Uani 1 1 d .
H320 H 0.6838 0.2569 0.0364 0.044 Uiso 1 1 calc R
C321 C 0.7398(6) 0.2808(5) -0.00227(18) 0.037(2) Uani 1 1 d .
H321 H 0.8023 0.2960 0.0048 0.045 Uiso 1 1 calc R
C322 C 0.7191(6) 0.2816(6) -0.03056(19) 0.044(2) Uani 1 1 d .
H322 H 0.7679 0.2948 -0.0434 0.053 Uiso 1 1 calc R
C323 C 0.6286(7) 0.2635(9) -0.04071(19) 0.069(4) Uani 1 1 d .
H323 H 0.6136 0.2672 -0.0605 0.083 Uiso 1 1 calc R
C324 C 0.5590(6) 0.2399(8) -0.02230(18) 0.058(3) Uani 1 1 d .
H324 H 0.4964 0.2261 -0.0295 0.069 Uiso 1 1 calc R

loop_
_atom_site_aniso_label
_atom_site_aniso_U_11
_atom_site_aniso_U_22
_atom_site_aniso_U_33
_atom_site_aniso_U_23
_atom_site_aniso_U_13
_atom_site_aniso_U_12
Pt1 0.01742(13) 0.01786(13) 0.01892(12) -0.00028(10) -0.00024(10) 0.00086(10)
Pt2 0.01392(12) 0.01905(13) 0.01650(11) 0.00017(10) 0.00094(9) 0.00209(10)
Pt3 0.01542(12) 0.01906(13) 0.01500(11) -0.00025(10) 0.00168(9) 0.00070(10)
Pt4 0.01497(12) 0.01951(13) 0.01482(11) -0.00052(10) -0.00013(9) 0.00237(10)
Pt5 0.01656(13) 0.01811(13) 0.01828(12) 0.00089(10) 0.00115(9) 0.00149(11)
Sn1 0.0175(2) 0.0199(2) 0.0185(2) 0.00223(18) -0.00157(18) 0.00070(18)
Sn2 0.0170(2) 0.0188(2) 0.0173(2) -0.00068(18) -0.00078(17) 0.00055(18)
Sn3 0.0210(2) 0.0213(2) 0.0173(2) -0.00217(18) 0.00195(18) 0.00392(19)
Sn4 0.0226(3) 0.0231(2) 0.0191(2) 0.00197(19) 0.00599(19) 0.0031(2)
Sn5 0.0157(2) 0.0212(2) 0.0191(2) -0.00054(18) 0.00028(17) -0.00053(19)
Sn6 0.0146(2) 0.0201(2) 0.0196(2) -0.00113(18) 0.00117(17) 0.00325(18)
Cl1 0.0188(9) 0.0248(9) 0.0356(9) 0.0008(7) -0.0044(7) 0.0035(7)
Cl2 0.0340(11) 0.0381(11) 0.0294(9) 0.0097(8) 0.0076(8) 0.0010(9)
Cl3 0.0312(10) 0.0310(10) 0.0287(9) -0.0105(8) 0.0065(8) 0.0003(8)
Cl4 0.0196(9) 0.0253(9) 0.0333(9) -0.0021(7) 0.0003(7) -0.0026(7)
Cl5 0.0383(11) 0.0365(11) 0.0257(9) -0.0106(8) -0.0046(8) 0.0015(9)
Cl6 0.0295(11) 0.0441(12) 0.0405(11) -0.0064(9) 0.0034(8) 0.0168(9)
Cl7 0.0473(13) 0.0527(13) 0.0288(10) 0.0179(10) 0.0033(9) 0.0130(11)
Cl8 0.0320(11) 0.0373(11) 0.0415(10) 0.0031(9) 0.0146(8) -0.0069(9)
Cl9 0.0302(10) 0.0410(11) 0.0235(8) 0.0033(8) 0.0032(7) -0.0096(9)
Cl10 0.0320(10) 0.0392(11) 0.0264(9) -0.0063(8) -0.0019(7) -0.0131(9)
Cl11 0.0275(10) 0.0319(10) 0.0287(9) -0.0077(8) 0.0039(7) 0.0090(8)
Cl12 0.0272(10) 0.0327(10) 0.0267(9) 0.0030(7) -0.0030(7) 0.0098(8)
C1 0.024(4) 0.025(4) 0.037(4) 0.004(3) 0.002(3) 0.005(3)
C2 0.020(4) 0.025(4) 0.025(3) -0.001(3) 0.000(3) 0.004(3)
C3 0.026(4) 0.020(4) 0.022(3) 0.000(3) -0.001(3) 0.004(3)
C4 0.022(4) 0.024(4) 0.022(3) -0.002(3) 0.005(3) -0.001(3)
C5 0.029(4) 0.026(4) 0.031(4) 0.002(3) 0.005(3) -0.004(3)
O1 0.045(4) 0.025(3) 0.064(4) 0.011(3) 0.005(3) -0.002(3)
O2 0.013(3) 0.051(4) 0.043(3) -0.003(3) 0.005(2) 0.003(3)
O3 0.031(3) 0.058(4) 0.023(3) 0.000(3) 0.009(2) -0.006(3)
O4 0.029(3) 0.052(4) 0.018(2) 0.000(2) -0.008(2) 0.008(3)
O5 0.057(4) 0.026(3) 0.060(4) 0.005(3) 0.008(3) 0.000(3)
C11 0.049(5) 0.036(5) 0.021(4) 0.000(3) -0.009(3) 0.001(4)
C12 0.032(4) 0.045(5) 0.025(4) -0.006(3) 0.012(3) -0.002(4)
C13 0.026(5) 0.034(5) 0.098(8) -0.001(5) 0.004(5) 0.001(4)
O11 0.029(3) 0.017(2) 0.025(2) -0.002(2) -0.009(2) 0.002(2)
O12 0.031(3) 0.026(3) 0.022(2) -0.003(2) 0.008(2) 0.000(2)
O13 0.015(2) 0.023(3) 0.034(3) -0.004(2) 0.000(2) -0.002(2)
P1 0.0182(9) 0.0233(9) 0.0187(8) 0.0008(7) -0.0017(7) -0.0010(7)
C101 0.019(4) 0.026(4) 0.022(3) 0.005(3) -0.002(3) 0.000(3)
C102 0.033(5) 0.026(4) 0.033(4) 0.000(3) -0.007(3) -0.001(3)
C103 0.060(6) 0.040(5) 0.035(4) 0.002(4) -0.016(4) 0.007(5)
C104 0.064(7) 0.034(5) 0.043(5) 0.018(4) -0.010(5) -0.003(5)
C105 0.058(6) 0.036(5) 0.042(5) 0.009(4) -0.001(4) -0.017(4)
C106 0.030(4) 0.038(5) 0.027(4) -0.001(3) -0.006(3) -0.007(4)
C107 0.016(4) 0.035(4) 0.022(3) -0.003(3) -0.004(3) -0.001(3)
C108 0.039(5) 0.038(5) 0.047(5) -0.005(4) 0.000(4) 0.007(4)
C109 0.048(6) 0.053(6) 0.067(7) -0.030(5) -0.009(5) 0.018(5)
C110 0.030(5) 0.083(8) 0.035(5) -0.028(5) -0.004(4) 0.015(5)
C111 0.027(5) 0.080(7) 0.023(4) -0.007(4) -0.003(3) -0.002(5)
C112 0.026(4) 0.047(5) 0.023(4) -0.006(3) 0.003(3) -0.006(4)
C113 0.022(4) 0.024(4) 0.022(3) 0.000(3) -0.003(3) -0.005(3)
C114 0.032(4) 0.049(5) 0.019(3) 0.004(3) 0.005(3) 0.002(4)
C115 0.023(4) 0.064(6) 0.036(4) 0.016(4) 0.009(3) 0.007(4)
C116 0.019(4) 0.044(5) 0.041(5) 0.004(4) -0.010(3) 0.000(4)
C117 0.030(4) 0.035(4) 0.024(4) 0.008(3) -0.012(3) 0.001(3)
C118 0.026(4) 0.033(4) 0.022(3) 0.000(3) -0.001(3) -0.010(3)
C119 0.032(4) 0.027(4) 0.013(3) 0.001(3) -0.006(3) -0.003(3)
C120 0.036(5) 0.039(5) 0.028(4) -0.001(4) -0.019(3) 0.003(4)
C121 0.085(8) 0.026(5) 0.036(5) 0.003(4) -0.022(5) 0.012(5)
C122 0.091(8) 0.035(5) 0.018(4) 0.009(4) -0.012(4) -0.031(5)
C123 0.058(6) 0.058(6) 0.022(4) -0.002(4) -0.005(4) -0.034(5)
C124 0.041(5) 0.039(5) 0.021(4) -0.004(3) 0.000(3) -0.015(4)
P2 0.0191(9) 0.0225(9) 0.0224(8) 0.0043(8) 0.0011(7) 0.0008(8)
C201 0.017(3) 0.020(3) 0.025(3) 0.002(3) 0.000(3) 0.001(3)
C202 0.024(4) 0.023(4) 0.021(3) -0.001(3) -0.004(3) -0.001(3)
C203 0.029(4) 0.029(4) 0.022(3) 0.003(3) -0.001(3) -0.004(3)
C204 0.020(4) 0.042(5) 0.024(3) -0.006(3) 0.002(3) -0.009(3)
C205 0.023(4) 0.034(4) 0.033(4) -0.008(3) 0.004(3) -0.002(3)
C206 0.023(4) 0.021(4) 0.032(4) 0.001(3) -0.001(3) 0.000(3)
C207 0.014(3) 0.024(4) 0.027(3) 0.001(3) 0.004(3) 0.002(3)
C208 0.027(4) 0.028(4) 0.023(3) 0.005(3) 0.000(3) -0.002(3)
C209 0.029(4) 0.036(5) 0.031(4) -0.001(3) 0.000(3) -0.006(4)
C210 0.030(4) 0.029(4) 0.040(4) -0.001(4) 0.008(4) -0.005(3)
C211 0.032(5) 0.027(4) 0.039(4) 0.013(3) 0.004(4) -0.002(3)
C212 0.024(4) 0.026(4) 0.027(4) 0.005(3) -0.002(3) 0.001(3)
C213 0.029(4) 0.025(4) 0.024(3) 0.006(3) -0.004(3) -0.008(3)
C214 0.028(5) 0.042(5) 0.049(5) -0.009(4) -0.015(4) 0.016(4)
C215 0.046(6) 0.047(6) 0.076(7) -0.006(5) -0.032(5) 0.012(5)
C216 0.058(6) 0.063(7) 0.034(5) 0.012(5) -0.019(4) -0.015(6)
C217 0.064(7) 0.104(9) 0.027(5) -0.003(5) -0.005(5) -0.009(7)
C218 0.043(6) 0.074(7) 0.036(5) -0.005(5) -0.002(4) 0.004(5)
C219 0.028(4) 0.026(4) 0.018(3) 0.004(3) 0.008(3) 0.004(3)
C220 0.021(4) 0.035(4) 0.023(3) 0.010(3) 0.001(3) 0.003(3)
C221 0.026(4) 0.039(5) 0.041(5) 0.012(4) 0.008(3) 0.011(4)
C222 0.036(5) 0.034(5) 0.041(5) 0.010(4) 0.019(4) 0.013(4)
C223 0.042(5) 0.030(4) 0.037(4) -0.008(4) 0.016(4) 0.001(4)
C224 0.030(4) 0.032(4) 0.032(4) -0.001(3) 0.014(3) -0.002(3)
P3 0.0195(10) 0.0253(10) 0.0233(9) -0.0010(8) -0.0007(7) 0.0058(8)
C301 0.026(4) 0.033(4) 0.029(4) 0.008(3) -0.004(3) 0.009(3)
C302 0.038(5) 0.025(4) 0.033(4) 0.001(3) -0.011(3) -0.007(3)
C303 0.046(5) 0.034(5) 0.030(4) 0.000(4) -0.011(4) -0.011(4)
C304 0.045(6) 0.076(8) 0.045(5) 0.034(5) -0.017(4) -0.003(5)
C305 0.047(6) 0.081(8) 0.068(7) 0.037(6) 0.003(5) 0.031(6)
C306 0.046(6) 0.063(6) 0.044(5) 0.010(5) -0.002(4) 0.033(5)
C307 0.023(4) 0.030(4) 0.014(3) 0.001(3) -0.001(3) 0.007(3)
C308 0.026(4) 0.029(4) 0.022(3) -0.001(3) 0.000(3) 0.005(3)
C309 0.041(5) 0.027(4) 0.032(4) 0.004(3) 0.009(4) 0.012(4)
C310 0.044(5) 0.041(5) 0.023(4) -0.002(3) 0.001(3) 0.026(4)
C311 0.027(4) 0.043(5) 0.024(4) -0.003(3) 0.000(3) 0.015(4)
C312 0.028(4) 0.029(4) 0.021(3) 0.002(3) 0.002(3) 0.004(3)
C313 0.022(4) 0.027(4) 0.044(5) -0.002(4) -0.004(3) 0.007(3)
C314 0.091(8) 0.043(6) 0.041(5) -0.022(4) 0.031(5) -0.021(5)
C315 0.114(11) 0.064(8) 0.071(8) -0.023(6) 0.054(8) -0.044(7)
C316 0.045(6) 0.035(6) 0.112(10) -0.029(6) 0.019(6) -0.006(5)
C317 0.059(7) 0.025(5) 0.102(9) -0.017(5) -0.041(6) -0.004(5)
C318 0.091(9) 0.027(5) 0.064(7) 0.013(5) -0.046(6) -0.008(5)
C319 0.014(4) 0.028(4) 0.031(4) -0.003(3) 0.003(3) 0.001(3)
C320 0.037(5) 0.039(5) 0.034(4) -0.011(4) 0.000(4) -0.002(4)
C321 0.027(4) 0.031(5) 0.054(5) -0.015(4) 0.007(4) -0.006(4)
C322 0.037(5) 0.046(5) 0.051(5) -0.003(4) 0.024(4) 0.006(4)
C323 0.040(6) 0.139(11) 0.030(5) -0.001(6) 0.015(4) 0.007(7)
C324 0.016(4) 0.125(10) 0.032(5) -0.018(5) 0.000(3) 0.000(5)

loop_
_atom_type_symbol
_atom_type_description
_atom_type_scat_dispersion_real
_atom_type_scat_dispersion_imag
_atom_type_scat_source
C C 0.0033 0.0016 'International Tables Vol C Tables 4.2.6.8 and 6.1.1.4'
H H 0.0000 0.0000 'International Tables Vol C Tables 4.2.6.8 and 6.1.1.4'
O O 0.0106 0.0060 'International Tables Vol C Tables 4.2.6.8 and 6.1.1.4'
P P 0.1023 0.0942 'International Tables Vol C Tables 4.2.6.8 and 6.1.1.4'
Cl Cl 0.1484 0.1585 'International Tables Vol C Tables 4.2.6.8 and 6.1.1.4'
Sn Sn -0.6537 1.4246 'International Tables Vol C Tables 4.2.6.8 and 6.1.1.4'
Pt Pt -1.7033 8.3905 'International Tables Vol C Tables 4.2.6.8 and 6.1.1.4'

loop_
_geom_angle_atom_site_label_1
_geom_angle_atom_site_label_2
_geom_angle_atom_site_label_3
_geom_angle
C1 Pt1 Sn1 105.8(2)
C1 Pt1 Sn5 101.0(2)
Sn1 Pt1 Sn5 116.083(16)
C1 Pt1 Sn3 105.1(2)
Sn1 Pt1 Sn3 113.783(17)
Sn5 Pt1 Sn3 113.207(17)
C1 Pt1 Pt2 148.5(2)
Sn1 Pt1 Pt2 61.393(12)
Sn5 Pt1 Pt2 110.518(14)
Sn3 Pt1 Pt2 61.682(13)
C1 Pt1 Pt3 144.1(2)
Sn1 Pt1 Pt3 62.760(12)
Sn5 Pt1 Pt3 61.638(12)
Sn3 Pt1 Pt3 110.648(14)
Pt2 Pt1 Pt3 59.318(9)
C1 Pt1 Pt4 143.3(2)
Sn1 Pt1 Pt4 110.858(14)
Sn5 Pt1 Pt4 61.284(12)
Sn3 Pt1 Pt4 61.236(12)
Pt2 Pt1 Pt4 58.794(9)
Pt3 Pt1 Pt4 58.925(9)
C2 Pt2 Pt4 146.9(2)
C2 Pt2 Sn1 99.6(2)
Pt4 Pt2 Sn1 107.688(13)
C2 Pt2 Sn3 96.0(2)
Pt4 Pt2 Sn3 59.956(12)
Sn1 Pt2 Sn3 103.561(16)
C2 Pt2 Pt3 153.0(2)
Pt4 Pt2 Pt3 59.980(8)
Sn1 Pt2 Pt3 61.192(12)
Sn3 Pt2 Pt3 106.516(13)
C2 Pt2 Sn2 99.0(2)
Pt4 Pt2 Sn2 106.283(13)
Sn1 Pt2 Sn2 73.859(14)
Sn3 Pt2 Sn2 165.028(16)
Pt3 Pt2 Sn2 59.050(11)
C2 Pt2 Pt1 126.5(2)
Pt4 Pt2 Pt1 60.858(9)
Sn1 Pt2 Pt1 55.540(12)
Sn3 Pt2 Pt1 55.549(12)
Pt3 Pt2 Pt1 60.437(9)
Sn2 Pt2 Pt1 113.963(13)
C2 Pt2 Pt5 122.1(2)
Pt4 Pt2 Pt5 60.948(9)
Sn1 Pt2 Pt5 116.408(13)
Sn3 Pt2 Pt5 115.675(14)
Pt3 Pt2 Pt5 60.799(9)
Sn2 Pt2 Pt5 55.461(11)
Pt1 Pt2 Pt5 111.337(11)
C2 Pt2 Sn4 94.5(2)
Pt4 Pt2 Sn4 58.715(12)
Sn1 Pt2 Sn4 165.883(17)
Sn3 Pt2 Sn4 73.744(15)
Pt3 Pt2 Sn4 105.824(13)
Sn2 Pt2 Sn4 105.042(16)
Pt1 Pt2 Sn4 114.438(14)
Pt5 Pt2 Sn4 55.318(11)
C3 Pt3 Sn2 97.2(2)
C3 Pt3 Pt4 149.2(2)
Sn2 Pt3 Pt4 107.345(13)
C3 Pt3 Sn5 96.5(2)
Sn2 Pt3 Sn5 166.236(15)
Pt4 Pt3 Sn5 59.864(11)
C3 Pt3 Pt2 151.1(2)
Sn2 Pt3 Pt2 60.701(11)
Pt4 Pt3 Pt2 59.686(8)
Sn5 Pt3 Pt2 106.135(13)
C3 Pt3 Sn6 97.8(2)
Sn2 Pt3 Sn6 104.290(16)
Pt4 Pt3 Sn6 58.808(11)
Sn5 Pt3 Sn6 74.215(15)
Pt2 Pt3 Sn6 105.418(13)
C3 Pt3 Pt1 124.4(2)
Sn2 Pt3 Pt1 115.268(13)
Pt4 Pt3 Pt1 60.694(9)
Sn5 Pt3 Pt1 55.391(12)
Pt2 Pt3 Pt1 60.244(9)
Sn6 Pt3 Pt1 114.562(13)
C3 Pt3 Sn1 98.5(2)
Sn2 Pt3 Sn1 73.665(14)
Pt4 Pt3 Sn1 105.844(13)
Sn5 Pt3 Sn1 103.797(16)
Pt2 Pt3 Sn1 59.115(11)
Sn6 Pt3 Sn1 163.682(15)
Pt1 Pt3 Sn1 54.867(11)
C3 Pt3 Pt5 125.1(2)
Sn2 Pt3 Pt5 55.724(11)
Pt4 Pt3 Pt5 60.605(9)
Sn5 Pt3 Pt5 115.565(13)
Pt2 Pt3 Pt5 60.083(9)
Sn6 Pt3 Pt5 55.352(11)
Pt1 Pt3 Pt5 110.586(10)
Sn1 Pt3 Pt5 113.900(13)
C4 Pt4 Sn6 95.3(2)
C4 Pt4 Sn4 97.7(2)
Sn6 Pt4 Sn4 103.411(16)
C4 Pt4 Pt2 151.9(2)
Sn6 Pt4 Pt2 107.586(14)
Sn4 Pt4 Pt2 61.725(12)
C4 Pt4 Sn5 94.3(2)
Sn6 Pt4 Sn5 75.312(15)
Sn4 Pt4 Sn5 167.923(17)
Pt2 Pt4 Sn5 106.897(13)
C4 Pt4 Sn3 97.5(2)
Sn6 Pt4 Sn3 167.215(17)
Sn4 Pt4 Sn3 75.215(15)
Pt2 Pt4 Sn3 60.318(12)
Sn5 Pt4 Sn3 103.295(16)
C4 Pt4 Pt3 147.7(2)
Sn6 Pt4 Pt3 60.958(12)
Sn4 Pt4 Pt3 108.436(14)
Pt2 Pt4 Pt3 60.334(8)
Sn5 Pt4 Pt3 60.201(12)
Sn3 Pt4 Pt3 107.069(13)
C4 Pt4 Pt1 123.4(2)
Sn6 Pt4 Pt1 116.224(13)
Sn4 Pt4 Pt1 116.689(14)
Pt2 Pt4 Pt1 60.349(9)
Sn5 Pt4 Pt1 55.393(12)
Sn3 Pt4 Pt1 55.499(11)
Pt3 Pt4 Pt1 60.381(9)
C4 Pt4 Pt5 126.1(2)
Sn6 Pt4 Pt5 56.006(12)
Sn4 Pt4 Pt5 56.009(12)
Pt2 Pt4 Pt5 60.325(9)
Sn5 Pt4 Pt5 115.960(13)
Sn3 Pt4 Pt5 115.439(14)
Pt3 Pt4 Pt5 60.704(9)
Pt1 Pt4 Pt5 110.412(11)
C5 Pt5 Sn2 103.6(2)
C5 Pt5 Sn6 106.4(2)
Sn2 Pt5 Sn6 113.893(16)
C5 Pt5 Sn4 103.8(2)
Sn2 Pt5 Sn4 117.217(17)
Sn6 Pt5 Sn4 110.507(17)
C5 Pt5 Pt2 143.8(2)
Sn2 Pt5 Pt2 61.974(12)
Sn6 Pt5 Pt2 109.722(14)
Sn4 Pt5 Pt2 62.605(12)
C5 Pt5 Pt4 146.7(2)
Sn2 Pt5 Pt4 109.773(14)
Sn6 Pt5 Pt4 60.155(12)
Sn4 Pt5 Pt4 60.307(13)
Pt2 Pt5 Pt4 58.726(9)
C5 Pt5 Pt3 145.8(2)
Sn2 Pt5 Pt3 60.555(12)
Sn6 Pt5 Pt3 61.592(12)
Sn4 Pt5 Pt3 110.364(14)
Pt2 Pt5 Pt3 59.117(9)
Pt4 Pt5 Pt3 58.691(9)
O11 Sn1 Cl2 92.74(14)
O11 Sn1 Cl1 92.17(14)
Cl2 Sn1 Cl1 92.97(7)
O11 Sn1 Pt1 140.53(12)
Cl2 Sn1 Pt1 112.11(5)
Cl1 Sn1 Pt1 115.47(5)
O11 Sn1 Pt2 85.20(12)
Cl2 Sn1 Pt2 165.69(5)
Cl1 Sn1 Pt2 101.25(4)
Pt1 Sn1 Pt2 63.067(12)
O11 Sn1 Pt3 81.99(13)
Cl2 Sn1 Pt3 106.00(5)
Cl1 Sn1 Pt3 160.33(5)
Pt1 Sn1 Pt3 62.373(12)
Pt2 Sn1 Pt3 59.693(11)
O11 Sn2 Cl3 92.40(13)
O11 Sn2 Cl4 90.74(14)
Cl3 Sn2 Cl4 93.43(6)
O11 Sn2 Pt5 141.55(12)
Cl3 Sn2 Pt5 113.99(5)
Cl4 Sn2 Pt5 113.71(5)
O11 Sn2 Pt3 83.71(13)
Cl3 Sn2 Pt3 103.96(5)
Cl4 Sn2 Pt3 161.91(5)
Pt5 Sn2 Pt3 63.722(13)
O11 Sn2 Pt2 84.26(12)
Cl3 Sn2 Pt2 164.09(5)
Cl4 Sn2 Pt2 102.15(4)
Pt5 Sn2 Pt2 62.565(12)
Pt3 Sn2 Pt2 60.249(11)
O12 Sn3 Cl6 91.52(14)
O12 Sn3 Cl5 94.84(14)
Cl6 Sn3 Cl5 93.56(7)
O12 Sn3 Pt1 140.41(12)
Cl6 Sn3 Pt1 115.71(5)
Cl5 Sn3 Pt1 110.48(5)
O12 Sn3 Pt4 82.13(13)
Cl6 Sn3 Pt4 162.72(6)
Cl5 Sn3 Pt4 102.94(5)
Pt1 Sn3 Pt4 63.265(12)
O12 Sn3 Pt2 83.97(13)
Cl6 Sn3 Pt2 103.76(5)
Cl5 Sn3 Pt2 162.65(5)
Pt1 Sn3 Pt2 62.770(12)
Pt4 Sn3 Pt2 59.727(11)
O12 Sn4 Cl7 92.69(14)
O12 Sn4 Cl8 93.83(14)
Cl7 Sn4 Cl8 92.99(7)
O12 Sn4 Pt5 140.13(12)
Cl7 Sn4 Pt5 114.65(5)
Cl8 Sn4 Pt5 112.02(5)
O12 Sn4 Pt4 82.94(13)
Cl7 Sn4 Pt4 102.96(6)
Cl8 Sn4 Pt4 163.84(5)
Pt5 Sn4 Pt4 63.684(12)
O12 Sn4 Pt2 82.92(13)
Cl7 Sn4 Pt2 162.31(6)
Cl8 Sn4 Pt2 104.37(5)
Pt5 Sn4 Pt2 62.077(12)
Pt4 Sn4 Pt2 59.560(11)
O13 Sn5 Cl10 91.73(14)
O13 Sn5 Cl9 93.98(14)
Cl10 Sn5 Cl9 93.55(6)
O13 Sn5 Pt1 140.27(12)
Cl10 Sn5 Pt1 113.70(5)
Cl9 Sn5 Pt1 113.22(5)
O13 Sn5 Pt4 82.88(12)
Cl10 Sn5 Pt4 100.96(5)
Cl9 Sn5 Pt4 165.22(5)
Pt1 Sn5 Pt4 63.323(12)
O13 Sn5 Pt3 82.75(13)
Cl10 Sn5 Pt3 160.56(5)
Cl9 Sn5 Pt3 105.39(5)
Pt1 Sn5 Pt3 62.971(13)
Pt4 Sn5 Pt3 59.935(11)
O13 Sn6 Cl11 91.53(13)
O13 Sn6 Cl12 93.97(14)
Cl11 Sn6 Cl12 91.19(6)
O13 Sn6 Pt5 140.67(13)
Cl11 Sn6 Pt5 114.23(5)
Cl12 Sn6 Pt5 113.58(5)
O13 Sn6 Pt4 83.64(12)
Cl11 Sn6 Pt4 165.38(5)
Cl12 Sn6 Pt4 102.87(4)
Pt5 Sn6 Pt4 63.839(12)
O13 Sn6 Pt3 82.25(13)
Cl11 Sn6 Pt3 105.50(5)
Cl12 Sn6 Pt3 162.92(5)
Pt5 Sn6 Pt3 63.056(12)
Pt4 Sn6 Pt3 60.233(11)
O1 C1 Pt1 178.4(7)
O2 C2 Pt2 178.9(7)
O3 C3 Pt3 178.6(6)
O4 C4 Pt4 178.9(6)
O5 C5 Pt5 179.7(9)
O11 C11 H11A 109.5
O11 C11 H11B 109.5
H11A C11 H11B 109.5
O11 C11 H11C 109.5
H11A C11 H11C 109.5
H11B C11 H11C 109.5
O12 C12 H12A 109.5
O12 C12 H12B 109.5
H12A C12 H12B 109.5
O12 C12 H12C 109.5
H12A C12 H12C 109.5
H12B C12 H12C 109.5
O13 C13 H13A 109.5
O13 C13 H13B 109.5
H13A C13 H13B 109.5
O13 C13 H13C 109.5
H13A C13 H13C 109.5
H13B C13 H13C 109.5
C11 O11 Sn1 126.9(4)
C11 O11 Sn2 126.6(4)
Sn1 O11 Sn2 106.56(19)
C12 O12 Sn4 127.3(4)
C12 O12 Sn3 124.9(4)
Sn4 O12 Sn3 107.72(19)
C13 O13 Sn5 123.8(4)
C13 O13 Sn6 127.6(5)
Sn5 O13 Sn6 107.4(2)
C101 P1 C113 109.7(3)
C101 P1 C119 111.1(3)
C113 P1 C119 109.9(3)
C101 P1 C107 107.9(3)
C113 P1 C107 110.1(3)
C119 P1 C107 108.3(3)
C102 C101 C106 119.2(7)
C102 C101 P1 119.2(5)
C106 C101 P1 120.5(5)
C103 C102 C101 120.2(8)
C103 C102 H102 119.9
C101 C102 H102 119.9
C102 C103 C104 119.9(8)
C102 C103 H103 120.1
C104 C103 H103 120.1
C105 C104 C103 120.3(8)
C105 C104 H104 119.8
C103 C104 H104 119.8
C104 C105 C106 121.0(8)
C104 C105 H105 119.5
C106 C105 H105 119.5
C105 C106 C101 119.4(7)
C105 C106 H106 120.3
C101 C106 H106 120.3
C112 C107 C108 119.6(7)
C112 C107 P1 120.1(6)
C108 C107 P1 120.2(6)
C107 C108 C109 120.1(9)
C107 C108 H108 119.9
C109 C108 H108 119.9
C110 C109 C108 118.7(9)
C110 C109 H109 120.6
C108 C109 H109 120.6
C111 C110 C109 120.9(8)
C111 C110 H110 119.6
C109 C110 H110 119.6
C110 C111 C112 122.1(9)
C110 C111 H111 118.9
C112 C111 H111 118.9
C111 C112 C107 118.5(8)
C111 C112 H112 120.8
C107 C112 H112 120.8
C118 C113 C114 119.2(7)
C118 C113 P1 121.7(5)
C114 C113 P1 119.1(5)
C115 C114 C113 119.4(7)
C115 C114 H114 120.3
C113 C114 H114 120.3
C114 C115 C116 121.6(7)
C114 C115 H115 119.2
C116 C115 H115 119.2
C117 C116 C115 118.9(7)
C117 C116 H116 120.6
C115 C116 H116 120.6
C116 C117 C118 121.2(7)
C116 C117 H117 119.4
C118 C117 H117 119.4
C117 C118 C113 119.8(7)
C117 C118 H118 120.1
C113 C118 H118 120.1
C124 C119 C120 118.3(7)
C124 C119 P1 120.6(6)
C120 C119 P1 121.0(6)
C121 C120 C119 120.3(8)
C121 C120 H120 119.9
C119 C120 H120 119.9
C122 C121 C120 119.9(9)
C122 C121 H121 120.1
C120 C121 H121 120.1
C123 C122 C121 120.2(8)
C123 C122 H122 119.9
C121 C122 H122 119.9
C122 C123 C124 121.1(9)
C122 C123 H123 119.5
C124 C123 H123 119.5
C123 C124 C119 120.3(8)
C123 C124 H124 119.9
C119 C124 H124 119.9
C207 P2 C213 111.0(3)
C207 P2 C219 109.8(3)
C213 P2 C219 108.1(3)
C207 P2 C201 106.9(3)
C213 P2 C201 111.0(3)
C219 P2 C201 110.1(3)
C206 C201 C202 120.5(6)
C206 C201 P2 118.4(5)
C202 C201 P2 121.1(5)
C203 C202 C201 119.7(7)
C203 C202 H202 120.1
C201 C202 H202 120.1
C202 C203 C204 119.0(7)
C202 C203 H203 120.5
C204 C203 H203 120.5
C205 C204 C203 122.0(6)
C205 C204 H204 119.0
C203 C204 H204 119.0
C204 C205 C206 119.1(7)
C204 C205 H205 120.5
C206 C205 H205 120.5
C201 C206 C205 119.8(7)
C201 C206 H206 120.1
C205 C206 H206 120.1
C212 C207 C208 120.3(7)
C212 C207 P2 121.0(6)
C208 C207 P2 118.7(5)
C209 C208 C207 119.9(7)
C209 C208 H208 120.0
C207 C208 H208 120.0
C210 C209 C208 119.3(7)
C210 C209 H209 120.4
C208 C209 H209 120.4
C209 C210 C211 121.7(7)
C209 C210 H210 119.2
C211 C210 H210 119.2
C210 C211 C212 119.8(7)
C210 C211 H211 120.1
C212 C211 H211 120.1
C211 C212 C207 119.0(7)
C211 C212 H212 120.5
C207 C212 H212 120.5
C214 C213 C218 120.0(7)
C214 C213 P2 120.0(6)
C218 C213 P2 120.0(6)
C213 C214 C215 119.2(8)
C213 C214 H214 120.4
C215 C214 H214 120.4
C216 C215 C214 120.2(9)
C216 C215 H215 119.9
C214 C215 H215 119.9
C215 C216 C217 120.8(9)
C215 C216 H216 119.6
C217 C216 H216 119.6
C218 C217 C216 119.7(10)
C218 C217 H217 120.1
C216 C217 H217 120.1
C217 C218 C213 120.1(9)
C217 C218 H218 120.0
C213 C218 H218 120.0
C224 C219 C220 120.0(7)
C224 C219 P2 120.2(6)
C220 C219 P2 119.8(6)
C221 C220 C219 118.4(7)
C221 C220 H220 120.8
C219 C220 H220 120.8
C222 C221 C220 121.2(8)
C222 C221 H221 119.4
C220 C221 H221 119.4
C223 C222 C221 120.5(7)
C223 C222 H222 119.8
C221 C222 H222 119.8
C222 C223 C224 120.0(8)
C222 C223 H223 120.0
C224 C223 H223 120.0
C223 C224 C219 119.9(7)
C223 C224 H224 120.0
C219 C224 H224 120.0
C307 P3 C313 107.9(3)
C307 P3 C301 110.6(3)
C313 P3 C301 108.3(4)
C307 P3 C319 106.2(3)
C313 P3 C319 114.4(4)
C301 P3 C319 109.4(3)
C302 C301 C306 120.2(7)
C302 C301 P3 120.3(6)
C306 C301 P3 119.5(6)
C301 C302 C303 119.4(8)
C301 C302 H302 120.3
C303 C302 H302 120.3
C304 C303 C302 120.2(9)
C304 C303 H303 119.9
C302 C303 H303 119.9
C303 C304 C305 120.8(9)
C303 C304 H304 119.6
C305 C304 H304 119.6
C306 C305 C304 119.5(9)
C306 C305 H305 120.3
C304 C305 H305 120.3
C305 C306 C301 119.9(9)
C305 C306 H306 120.1
C301 C306 H306 120.1
C312 C307 C308 120.2(6)
C312 C307 P3 121.3(6)
C308 C307 P3 118.6(5)
C309 C308 C307 119.0(7)
C309 C308 H308 120.5
C307 C308 H308 120.5
C310 C309 C308 120.9(8)
C310 C309 H309 119.6
C308 C309 H309 119.6
C309 C310 C311 120.3(7)
C309 C310 H310 119.8
C311 C310 H310 119.8
C310 C311 C312 119.9(7)
C310 C311 H311 120.1
C312 C311 H311 120.1
C311 C312 C307 119.8(7)
C311 C312 H312 120.1
C307 C312 H312 120.1
C314 C313 C318 117.8(8)
C314 C313 P3 120.4(7)
C318 C313 P3 121.4(7)
C313 C314 C315 120.4(10)
C313 C314 H314 119.8
C315 C314 H314 119.8
C316 C315 C314 120.5(11)
C316 C315 H315 119.8
C314 C315 H315 119.8
C317 C316 C315 119.7(10)
C317 C316 H316 120.2
C315 C316 H316 120.2
C316 C317 C318 120.8(10)
C316 C317 H317 119.6
C318 C317 H317 119.6
C317 C318 C313 120.8(10)
C317 C318 H318 119.6
C313 C318 H318 119.6
C324 C319 C320 119.0(7)
C324 C319 P3 120.4(6)
C320 C319 P3 120.3(6)
C319 C320 C321 119.9(8)
C319 C320 H320 120.0
C321 C320 H320 120.0
C322 C321 C320 120.0(8)
C322 C321 H321 120.0
C320 C321 H321 120.0
C321 C322 C323 120.3(8)
C321 C322 H322 119.9
C323 C322 H322 119.9
C322 C323 C324 120.0(9)
C322 C323 H323 120.0
C324 C323 H323 120.0
C319 C324 C323 120.8(8)
C319 C324 H324 119.6
C323 C324 H324 119.6

loop_
_geom_bond_atom_site_label_1
_geom_bond_atom_site_label_2
_geom_bond_distance
Pt1 C1 1.848(8)
Pt1 Sn1 2.6470(5)
Pt1 Sn5 2.6496(5)
Pt1 Sn3 2.6543(5)
Pt1 Pt2 2.8621(4)
Pt1 Pt3 2.8676(4)
Pt1 Pt4 2.8765(4)
Pt2 C2 1.883(7)
Pt2 Pt4 2.8169(4)
Pt2 Sn1 2.8184(5)
Pt2 Sn3 2.8337(5)
Pt2 Pt3 2.8353(3)
Pt2 Sn2 2.8480(5)
Pt2 Pt5 2.8635(4)
Pt2 Sn4 2.8774(5)
Pt3 C3 1.873(7)
Pt3 Sn2 2.8008(5)
Pt3 Pt4 2.8253(3)
Pt3 Sn5 2.8328(5)
Pt3 Sn6 2.8455(5)
Pt3 Sn1 2.8777(5)
Pt3 Pt5 2.8839(4)
Pt4 C4 1.877(7)
Pt4 Sn6 2.7842(5)
Pt4 Sn4 2.7922(5)
Pt4 Sn5 2.8232(5)
Pt4 Sn3 2.8234(5)
Pt4 Pt5 2.8811(4)
Pt5 C5 1.854(8)
Pt5 Sn2 2.6577(5)
Pt5 Sn6 2.6613(5)
Pt5 Sn4 2.6650(5)
Sn1 O11 2.119(5)
Sn1 Cl2 2.4015(18)
Sn1 Cl1 2.4023(17)
Sn2 O11 2.129(5)
Sn2 Cl3 2.3989(17)
Sn2 Cl4 2.4158(17)
Sn3 O12 2.123(5)
Sn3 Cl6 2.3789(19)
Sn3 Cl5 2.3974(19)
Sn4 O12 2.121(5)
Sn4 Cl7 2.3872(19)
Sn4 Cl8 2.4066(19)
Sn5 O13 2.120(5)
Sn5 Cl10 2.3984(18)
Sn5 Cl9 2.4113(17)
Sn6 O13 2.132(5)
Sn6 Cl11 2.4143(17)
Sn6 Cl12 2.4262(18)
C1 O1 1.147(9)
C2 O2 1.136(8)
C3 O3 1.145(8)
C4 O4 1.138(8)
C5 O5 1.152(9)
C11 O11 1.429(8)
C11 H11A 0.9800
C11 H11B 0.9800
C11 H11C 0.9800
C12 O12 1.441(8)
C12 H12A 0.9800
C12 H12B 0.9800
C12 H12C 0.9800
C13 O13 1.443(9)
C13 H13A 0.9800
C13 H13B 0.9800
C13 H13C 0.9800
P1 C101 1.781(7)
P1 C113 1.785(7)
P1 C119 1.791(7)
P1 C107 1.799(7)
C101 C102 1.395(10)
C101 C106 1.403(10)
C102 C103 1.375(11)
C102 H102 0.9500
C103 C104 1.380(12)
C103 H103 0.9500
C104 C105 1.370(12)
C104 H104 0.9500
C105 C106 1.372(11)
C105 H105 0.9500
C106 H106 0.9500
C107 C112 1.389(10)
C107 C108 1.393(11)
C108 C109 1.402(12)
C108 H108 0.9500
C109 C110 1.374(14)
C109 H109 0.9500
C110 C111 1.342(13)
C110 H110 0.9500
C111 C112 1.385(10)
C111 H111 0.9500
C112 H112 0.9500
C113 C118 1.393(9)
C113 C114 1.409(9)
C114 C115 1.370(11)
C114 H114 0.9500
C115 C116 1.384(11)
C115 H115 0.9500
C116 C117 1.377(10)
C116 H116 0.9500
C117 C118 1.380(10)
C117 H117 0.9500
C118 H118 0.9500
C119 C124 1.392(10)
C119 C120 1.396(10)
C120 C121 1.393(12)
C120 H120 0.9500
C121 C122 1.381(13)
C121 H121 0.9500
C122 C123 1.349(13)
C122 H122 0.9500
C123 C124 1.386(11)
C123 H123 0.9500
C124 H124 0.9500
P2 C207 1.794(7)
P2 C213 1.800(7)
P2 C219 1.800(7)
P2 C201 1.803(7)
C201 C206 1.390(9)
C201 C202 1.393(9)
C202 C203 1.383(9)
C202 H202 0.9500
C203 C204 1.389(10)
C203 H203 0.9500
C204 C205 1.372(11)
C204 H204 0.9500
C205 C206 1.391(9)
C205 H205 0.9500
C206 H206 0.9500
C207 C212 1.394(9)
C207 C208 1.395(10)
C208 C209 1.375(10)
C208 H208 0.9500
C209 C210 1.371(10)
C209 H209 0.9500
C210 C211 1.376(11)
C210 H210 0.9500
C211 C212 1.382(10)
C211 H211 0.9500
C212 H212 0.9500
C213 C214 1.373(10)
C213 C218 1.391(11)
C214 C215 1.407(12)
C214 H214 0.9500
C215 C216 1.348(13)
C215 H215 0.9500
C216 C217 1.385(14)
C216 H216 0.9500
C217 C218 1.368(12)
C217 H217 0.9500
C218 H218 0.9500
C219 C224 1.389(10)
C219 C220 1.403(10)
C220 C221 1.375(10)
C220 H220 0.9500
C221 C222 1.371(11)
C221 H221 0.9500
C222 C223 1.371(11)
C222 H222 0.9500
C223 C224 1.376(10)
C223 H223 0.9500
C224 H224 0.9500
P3 C307 1.788(7)
P3 C313 1.795(8)
P3 C301 1.803(7)
P3 C319 1.807(7)
C301 C302 1.367(10)
C301 C306 1.390(11)
C302 C303 1.389(10)
C302 H302 0.9500
C303 C304 1.355(12)
C303 H303 0.9500
C304 C305 1.380(15)
C304 H304 0.9500
C305 C306 1.371(13)
C305 H305 0.9500
C306 H306 0.9500
C307 C312 1.390(10)
C307 C308 1.398(10)
C308 C309 1.380(10)
C308 H308 0.9500
C309 C310 1.378(11)
C309 H309 0.9500
C310 C311 1.378(11)
C310 H310 0.9500
C311 C312 1.387(10)
C311 H311 0.9500
C312 H312 0.9500
C313 C314 1.365(12)
C313 C318 1.383(12)
C314 C315 1.390(13)
C314 H314 0.9500
C315 C316 1.362(16)
C315 H315 0.9500
C316 C317 1.334(15)
C316 H316 0.9500
C317 C318 1.381(12)
C317 H317 0.9500
C318 H318 0.9500
C319 C324 1.368(11)
C319 C320 1.373(10)
C320 C321 1.393(11)
C320 H320 0.9500
C321 C322 1.354(12)
C321 H321 0.9500
C322 C323 1.362(13)
C322 H322 0.9500
C323 C324 1.374(12)
C323 H323 0.9500
C324 H324 0.9500

loop_
_geom_torsion_atom_site_label_1
_geom_torsion_atom_site_label_2
_geom_torsion_atom_site_label_3
_geom_torsion_atom_site_label_4
_geom_torsion
C1 Pt1 Pt2 C2 2.3(5)
Sn1 Pt1 Pt2 C2 75.1(3)
Sn5 Pt1 Pt2 C2 -175.5(3)
Sn3 Pt1 Pt2 C2 -69.5(3)
Pt3 Pt1 Pt2 C2 148.7(3)
Pt4 Pt1 Pt2 C2 -141.3(3)
C1 Pt1 Pt2 Pt4 143.6(5)
Sn1 Pt1 Pt2 Pt4 -143.565(15)
Sn5 Pt1 Pt2 Pt4 -34.258(14)
Sn3 Pt1 Pt2 Pt4 71.780(14)
Pt3 Pt1 Pt2 Pt4 -69.983(9)
C1 Pt1 Pt2 Sn1 -72.8(5)
Sn5 Pt1 Pt2 Sn1 109.308(18)
Sn3 Pt1 Pt2 Sn1 -144.654(18)
Pt3 Pt1 Pt2 Sn1 73.582(14)
Pt4 Pt1 Pt2 Sn1 143.565(15)
C1 Pt1 Pt2 Sn3 71.8(5)
Sn1 Pt1 Pt2 Sn3 144.654(18)
Sn5 Pt1 Pt2 Sn3 -106.038(18)
Pt3 Pt1 Pt2 Sn3 -141.764(15)
Pt4 Pt1 Pt2 Sn3 -71.780(14)
C1 Pt1 Pt2 Pt3 -146.4(5)
Sn1 Pt1 Pt2 Pt3 -73.582(13)
Sn5 Pt1 Pt2 Pt3 35.726(14)
Sn3 Pt1 Pt2 Pt3 141.764(15)
Pt4 Pt1 Pt2 Pt3 69.983(9)
C1 Pt1 Pt2 Sn2 -120.4(5)
Sn1 Pt1 Pt2 Sn2 -47.625(17)
Sn5 Pt1 Pt2 Sn2 61.682(19)
Sn3 Pt1 Pt2 Sn2 167.720(18)
Pt3 Pt1 Pt2 Sn2 25.956(14)
Pt4 Pt1 Pt2 Sn2 95.940(15)
C1 Pt1 Pt2 Pt5 179.1(5)
Sn1 Pt1 Pt2 Pt5 -108.122(15)
Sn5 Pt1 Pt2 Pt5 1.186(17)
Sn3 Pt1 Pt2 Pt5 107.224(15)
Pt3 Pt1 Pt2 Pt5 -34.540(10)
Pt4 Pt1 Pt2 Pt5 35.444(10)
C1 Pt1 Pt2 Sn4 118.6(5)
Sn1 Pt1 Pt2 Sn4 -168.550(18)
Sn5 Pt1 Pt2 Sn4 -59.243(19)
Sn3 Pt1 Pt2 Sn4 46.796(17)
Pt3 Pt1 Pt2 Sn4 -94.968(15)
Pt4 Pt1 Pt2 Sn4 -24.985(13)
C2 Pt2 Pt3 C3 -5.1(6)
Pt4 Pt2 Pt3 C3 179.4(4)
Sn1 Pt2 Pt3 C3 43.5(4)
Sn3 Pt2 Pt3 C3 140.2(4)
Sn2 Pt2 Pt3 C3 -44.2(4)
Pt1 Pt2 Pt3 C3 108.0(4)
Pt5 Pt2 Pt3 C3 -109.2(4)
Sn4 Pt2 Pt3 C3 -142.5(4)
C2 Pt2 Pt3 Sn2 39.0(5)
Pt4 Pt2 Pt3 Sn2 -136.393(15)
Sn1 Pt2 Pt3 Sn2 87.699(16)
Sn3 Pt2 Pt3 Sn2 -175.637(17)
Pt1 Pt2 Pt3 Sn2 152.201(15)
Pt5 Pt2 Pt3 Sn2 -65.028(13)
Sn4 Pt2 Pt3 Sn2 -98.312(17)
C2 Pt2 Pt3 Pt4 175.4(5)
Sn1 Pt2 Pt3 Pt4 -135.909(15)
Sn3 Pt2 Pt3 Pt4 -39.244(13)
Sn2 Pt2 Pt3 Pt4 136.393(15)
Pt1 Pt2 Pt3 Pt4 -71.406(10)
Pt5 Pt2 Pt3 Pt4 71.365(10)
Sn4 Pt2 Pt3 Pt4 38.080(14)
C2 Pt2 Pt3 Sn5 -145.3(5)
Pt4 Pt2 Pt3 Sn5 39.234(13)
Sn1 Pt2 Pt3 Sn5 -96.675(17)
Sn3 Pt2 Pt3 Sn5 -0.010(18)
Sn2 Pt2 Pt3 Sn5 175.626(18)
Pt1 Pt2 Pt3 Sn5 -32.172(13)
Pt5 Pt2 Pt3 Sn5 110.599(14)
Sn4 Pt2 Pt3 Sn5 77.314(18)
C2 Pt2 Pt3 Sn6 137.0(5)
Pt4 Pt2 Pt3 Sn6 -38.411(13)
Sn1 Pt2 Pt3 Sn6 -174.320(18)
Sn3 Pt2 Pt3 Sn6 -77.655(17)
Sn2 Pt2 Pt3 Sn6 97.981(17)
Pt1 Pt2 Pt3 Sn6 -109.818(14)
Pt5 Pt2 Pt3 Sn6 32.954(13)
Sn4 Pt2 Pt3 Sn6 -0.331(18)
C2 Pt2 Pt3 Pt1 -113.2(5)
Pt4 Pt2 Pt3 Pt1 71.406(10)
Sn1 Pt2 Pt3 Pt1 -64.503(13)
Sn3 Pt2 Pt3 Pt1 32.162(13)
Sn2 Pt2 Pt3 Pt1 -152.201(15)
Pt5 Pt2 Pt3 Pt1 142.771(11)
Sn4 Pt2 Pt3 Pt1 109.487(15)
C2 Pt2 Pt3 Sn1 -48.7(5)
Pt4 Pt2 Pt3 Sn1 135.909(15)
Sn3 Pt2 Pt3 Sn1 96.665(17)
Sn2 Pt2 Pt3 Sn1 -87.699(16)
Pt1 Pt2 Pt3 Sn1 64.503(13)
Pt5 Pt2 Pt3 Sn1 -152.726(15)
Sn4 Pt2 Pt3 Sn1 173.989(18)
C2 Pt2 Pt3 Pt5 104.1(5)
Pt4 Pt2 Pt3 Pt5 -71.365(10)
Sn1 Pt2 Pt3 Pt5 152.726(15)
Sn3 Pt2 Pt3 Pt5 -110.609(14)
Sn2 Pt2 Pt3 Pt5 65.028(13)
Pt1 Pt2 Pt3 Pt5 -142.771(11)
Sn4 Pt2 Pt3 Pt5 -33.284(13)
C1 Pt1 Pt3 C3 4.3(5)
Sn1 Pt1 Pt3 C3 -74.9(3)
Sn5 Pt1 Pt3 C3 72.3(3)
Sn3 Pt1 Pt3 C3 178.2(3)
Pt2 Pt1 Pt3 C3 -146.1(3)
Pt4 Pt1 Pt3 C3 144.1(3)
C1 Pt1 Pt3 Sn2 123.7(4)
Sn1 Pt1 Pt3 Sn2 44.567(17)
Sn5 Pt1 Pt3 Sn2 -168.304(18)
Sn3 Pt1 Pt3 Sn2 -62.33(2)
Pt2 Pt1 Pt3 Sn2 -26.727(14)
Pt4 Pt1 Pt3 Sn2 -96.494(15)
C1 Pt1 Pt3 Pt4 -139.8(4)
Sn1 Pt1 Pt3 Pt4 141.060(15)
Sn5 Pt1 Pt3 Pt4 -71.810(13)
Sn3 Pt1 Pt3 Pt4 34.159(15)
Pt2 Pt1 Pt3 Pt4 69.767(9)
C1 Pt1 Pt3 Sn5 -68.0(4)
Sn1 Pt1 Pt3 Sn5 -147.129(17)
Sn3 Pt1 Pt3 Sn5 105.969(18)
Pt2 Pt1 Pt3 Sn5 141.577(15)
Pt4 Pt1 Pt3 Sn5 71.810(13)
C1 Pt1 Pt3 Pt2 150.4(4)
Sn1 Pt1 Pt3 Pt2 71.293(13)
Sn5 Pt1 Pt3 Pt2 -141.577(15)
Sn3 Pt1 Pt3 Pt2 -35.608(15)
Pt4 Pt1 Pt3 Pt2 -69.767(9)
C1 Pt1 Pt3 Sn6 -115.2(4)
Sn1 Pt1 Pt3 Sn6 165.619(18)
Sn5 Pt1 Pt3 Sn6 -47.252(17)
Sn3 Pt1 Pt3 Sn6 58.72(2)
Pt2 Pt1 Pt3 Sn6 94.325(15)
Pt4 Pt1 Pt3 Sn6 24.558(13)
C1 Pt1 Pt3 Sn1 79.2(4)
Sn5 Pt1 Pt3 Sn1 147.129(17)
Sn3 Pt1 Pt3 Sn1 -106.901(19)
Pt2 Pt1 Pt3 Sn1 -71.293(13)
Pt4 Pt1 Pt3 Sn1 -141.060(15)
C1 Pt1 Pt3 Pt5 -175.5(4)
Sn1 Pt1 Pt3 Pt5 105.360(15)
Sn5 Pt1 Pt3 Pt5 -107.511(15)
Sn3 Pt1 Pt3 Pt5 -1.542(18)
Pt2 Pt1 Pt3 Pt5 34.066(10)
Pt4 Pt1 Pt3 Pt5 -35.701(10)
C2 Pt2 Pt4 C4 6.8(6)
Sn1 Pt2 Pt4 C4 -137.2(5)
Sn3 Pt2 Pt4 C4 -41.5(5)
Pt3 Pt2 Pt4 C4 -177.0(5)
Sn2 Pt2 Pt4 C4 145.0(5)
Pt1 Pt2 Pt4 C4 -106.3(5)
Pt5 Pt2 Pt4 C4 111.9(5)
Sn4 Pt2 Pt4 C4 47.0(5)
C2 Pt2 Pt4 Sn6 -136.3(4)
Sn1 Pt2 Pt4 Sn6 79.739(18)
Sn3 Pt2 Pt4 Sn6 175.471(18)
Pt3 Pt2 Pt4 Sn6 39.951(13)
Sn2 Pt2 Pt4 Sn6 1.910(18)
Pt1 Pt2 Pt4 Sn6 110.669(14)
Pt5 Pt2 Pt4 Sn6 -31.169(13)
Sn4 Pt2 Pt4 Sn6 -96.073(17)
C2 Pt2 Pt4 Sn4 -40.2(4)
Sn1 Pt2 Pt4 Sn4 175.812(17)
Sn3 Pt2 Pt4 Sn4 -88.456(16)
Pt3 Pt2 Pt4 Sn4 136.024(15)
Sn2 Pt2 Pt4 Sn4 97.983(17)
Pt1 Pt2 Pt4 Sn4 -153.259(14)
Pt5 Pt2 Pt4 Sn4 64.904(13)
C2 Pt2 Pt4 Sn5 144.2(4)
Sn1 Pt2 Pt4 Sn5 0.209(18)
Sn3 Pt2 Pt4 Sn5 95.941(17)
Pt3 Pt2 Pt4 Sn5 -39.579(13)
Sn2 Pt2 Pt4 Sn5 -77.620(17)
Pt1 Pt2 Pt4 Sn5 31.138(13)
Pt5 Pt2 Pt4 Sn5 -110.699(14)
Sn4 Pt2 Pt4 Sn5 -175.603(18)
C2 Pt2 Pt4 Sn3 48.3(4)
Sn1 Pt2 Pt4 Sn3 -95.732(17)
Pt3 Pt2 Pt4 Sn3 -135.519(15)
Sn2 Pt2 Pt4 Sn3 -173.560(17)
Pt1 Pt2 Pt4 Sn3 -64.802(13)
Pt5 Pt2 Pt4 Sn3 153.360(14)
Sn4 Pt2 Pt4 Sn3 88.456(16)
C2 Pt2 Pt4 Pt3 -176.2(4)
Sn1 Pt2 Pt4 Pt3 39.788(13)
Sn3 Pt2 Pt4 Pt3 135.519(15)
Sn2 Pt2 Pt4 Pt3 -38.041(13)
Pt1 Pt2 Pt4 Pt3 70.717(9)
Pt5 Pt2 Pt4 Pt3 -71.120(9)
Sn4 Pt2 Pt4 Pt3 -136.024(15)
C2 Pt2 Pt4 Pt1 113.1(4)
Sn1 Pt2 Pt4 Pt1 -30.930(13)
Sn3 Pt2 Pt4 Pt1 64.802(13)
Pt3 Pt2 Pt4 Pt1 -70.717(9)
Sn2 Pt2 Pt4 Pt1 -108.758(14)
Pt5 Pt2 Pt4 Pt1 -141.837(10)
Sn4 Pt2 Pt4 Pt1 153.259(14)
C2 Pt2 Pt4 Pt5 -105.1(4)
Sn1 Pt2 Pt4 Pt5 110.908(14)
Sn3 Pt2 Pt4 Pt5 -153.360(14)
Pt3 Pt2 Pt4 Pt5 71.120(9)
Sn2 Pt2 Pt4 Pt5 33.079(12)
Pt1 Pt2 Pt4 Pt5 141.837(10)
Sn4 Pt2 Pt4 Pt5 -64.904(13)
C3 Pt3 Pt4 C4 -2.1(6)
Sn2 Pt3 Pt4 C4 -143.6(4)
Sn5 Pt3 Pt4 C4 42.0(4)
Pt2 Pt3 Pt4 C4 177.3(4)
Sn6 Pt3 Pt4 C4 -47.1(4)
Pt1 Pt3 Pt4 C4 106.7(4)
Sn1 Pt3 Pt4 C4 139.0(4)
Pt5 Pt3 Pt4 C4 -112.1(4)
C3 Pt3 Pt4 Sn6 45.0(4)
Sn2 Pt3 Pt4 Sn6 -96.500(17)
Sn5 Pt3 Pt4 Sn6 89.070(16)
Pt2 Pt3 Pt4 Sn6 -135.560(15)
Pt1 Pt3 Pt4 Sn6 153.775(15)
Sn1 Pt3 Pt4 Sn6 -173.928(18)
Pt5 Pt3 Pt4 Sn6 -65.055(13)
C3 Pt3 Pt4 Sn4 140.4(4)
Sn2 Pt3 Pt4 Sn4 -1.074(19)
Sn5 Pt3 Pt4 Sn4 -175.505(18)
Pt2 Pt3 Pt4 Sn4 -40.135(14)
Sn6 Pt3 Pt4 Sn4 95.425(18)
Pt1 Pt3 Pt4 Sn4 -110.799(15)
Sn1 Pt3 Pt4 Sn4 -78.503(18)
Pt5 Pt3 Pt4 Sn4 30.371(14)
C3 Pt3 Pt4 Pt2 -179.5(4)
Sn2 Pt3 Pt4 Pt2 39.060(13)
Sn5 Pt3 Pt4 Pt2 -135.370(15)
Sn6 Pt3 Pt4 Pt2 135.560(15)
Pt1 Pt3 Pt4 Pt2 -70.665(10)
Sn1 Pt3 Pt4 Pt2 -38.368(13)
Pt5 Pt3 Pt4 Pt2 70.505(10)
C3 Pt3 Pt4 Sn5 -44.1(4)
Sn2 Pt3 Pt4 Sn5 174.430(18)
Pt2 Pt3 Pt4 Sn5 135.370(15)
Sn6 Pt3 Pt4 Sn5 -89.070(16)
Pt1 Pt3 Pt4 Sn5 64.706(13)
Sn1 Pt3 Pt4 Sn5 97.002(17)
Pt5 Pt3 Pt4 Sn5 -154.124(15)
C3 Pt3 Pt4 Sn3 -139.9(4)
Sn2 Pt3 Pt4 Sn3 78.612(18)
Sn5 Pt3 Pt4 Sn3 -95.818(17)
Pt2 Pt3 Pt4 Sn3 39.552(14)
Sn6 Pt3 Pt4 Sn3 175.112(18)
Pt1 Pt3 Pt4 Sn3 -31.112(13)
Sn1 Pt3 Pt4 Sn3 1.184(18)
Pt5 Pt3 Pt4 Sn3 110.058(15)
C3 Pt3 Pt4 Pt1 -108.8(4)
Sn2 Pt3 Pt4 Pt1 109.725(14)
Sn5 Pt3 Pt4 Pt1 -64.706(13)
Pt2 Pt3 Pt4 Pt1 70.665(10)
Sn6 Pt3 Pt4 Pt1 -153.775(15)
Sn1 Pt3 Pt4 Pt1 32.296(13)
Pt5 Pt3 Pt4 Pt1 141.170(11)
C3 Pt3 Pt4 Pt5 110.0(4)
Sn2 Pt3 Pt4 Pt5 -31.445(13)
Sn5 Pt3 Pt4 Pt5 154.124(15)
Pt2 Pt3 Pt4 Pt5 -70.505(10)
Sn6 Pt3 Pt4 Pt5 65.055(13)
Pt1 Pt3 Pt4 Pt5 -141.170(11)
Sn1 Pt3 Pt4 Pt5 -108.874(14)
C1 Pt1 Pt4 C4 -1.5(4)
Sn1 Pt1 Pt4 C4 -178.9(2)
Sn5 Pt1 Pt4 C4 -69.8(2)
Sn3 Pt1 Pt4 C4 74.6(2)
Pt2 Pt1 Pt4 C4 147.2(2)
Pt3 Pt1 Pt4 C4 -142.2(2)
C1 Pt1 Pt4 Sn6 115.1(4)
Sn1 Pt1 Pt4 Sn6 -62.23(2)
Sn5 Pt1 Pt4 Sn6 46.898(18)
Sn3 Pt1 Pt4 Sn6 -168.684(19)
Pt2 Pt1 Pt4 Sn6 -96.151(15)
Pt3 Pt1 Pt4 Sn6 -25.509(14)
C1 Pt1 Pt4 Sn4 -122.4(4)
Sn1 Pt1 Pt4 Sn4 60.245(19)
Sn5 Pt1 Pt4 Sn4 169.378(19)
Sn3 Pt1 Pt4 Sn4 -46.204(18)
Pt2 Pt1 Pt4 Sn4 26.329(14)
Pt3 Pt1 Pt4 Sn4 96.971(16)
C1 Pt1 Pt4 Pt2 -148.7(4)
Sn1 Pt1 Pt4 Pt2 33.916(14)
Sn5 Pt1 Pt4 Pt2 143.048(15)
Sn3 Pt1 Pt4 Pt2 -72.533(14)
Pt3 Pt1 Pt4 Pt2 70.641(9)
C1 Pt1 Pt4 Sn5 68.2(4)
Sn1 Pt1 Pt4 Sn5 -109.133(18)
Sn3 Pt1 Pt4 Sn5 144.419(18)
Pt2 Pt1 Pt4 Sn5 -143.048(15)
Pt3 Pt1 Pt4 Sn5 -72.407(14)
C1 Pt1 Pt4 Sn3 -76.2(4)
Sn1 Pt1 Pt4 Sn3 106.449(19)
Sn5 Pt1 Pt4 Sn3 -144.419(18)
Pt2 Pt1 Pt4 Sn3 72.533(14)
Pt3 Pt1 Pt4 Sn3 143.174(16)
C1 Pt1 Pt4 Pt3 140.6(4)
Sn1 Pt1 Pt4 Pt3 -36.726(14)
Sn5 Pt1 Pt4 Pt3 72.407(14)
Sn3 Pt1 Pt4 Pt3 -143.174(16)
Pt2 Pt1 Pt4 Pt3 -70.641(9)
C1 Pt1 Pt4 Pt5 176.3(4)
Sn1 Pt1 Pt4 Pt5 -1.032(17)
Sn5 Pt1 Pt4 Pt5 108.101(15)
Sn3 Pt1 Pt4 Pt5 -107.481(16)
Pt2 Pt1 Pt4 Pt5 -34.948(10)
Pt3 Pt1 Pt4 Pt5 35.694(10)
C2 Pt2 Pt5 C5 -4.1(5)
Pt4 Pt2 Pt5 C5 -145.6(4)
Sn1 Pt2 Pt5 C5 117.9(4)
Sn3 Pt2 Pt5 C5 -120.1(4)
Pt3 Pt2 Pt5 C5 144.6(4)
Sn2 Pt2 Pt5 C5 73.9(4)
Pt1 Pt2 Pt5 C5 179.0(4)
Sn4 Pt2 Pt5 C5 -75.4(4)
C2 Pt2 Pt5 Sn2 -78.0(2)
Pt4 Pt2 Pt5 Sn2 140.505(14)
Sn1 Pt2 Pt5 Sn2 44.063(18)
Sn3 Pt2 Pt5 Sn2 166.014(18)
Pt3 Pt2 Pt5 Sn2 70.698(13)
Pt1 Pt2 Pt5 Sn2 105.098(15)
Sn4 Pt2 Pt5 Sn2 -149.250(18)
C2 Pt2 Pt5 Sn6 174.7(2)
Pt4 Pt2 Pt5 Sn6 33.252(13)
Sn1 Pt2 Pt5 Sn6 -63.191(19)
Sn3 Pt2 Pt5 Sn6 58.761(19)
Pt3 Pt2 Pt5 Sn6 -36.556(13)
Sn2 Pt2 Pt5 Sn6 -107.254(17)
Pt1 Pt2 Pt5 Sn6 -2.156(17)
Sn4 Pt2 Pt5 Sn6 103.497(18)
C2 Pt2 Pt5 Sn4 71.3(2)
Pt4 Pt2 Pt5 Sn4 -70.245(14)
Sn1 Pt2 Pt5 Sn4 -166.688(19)
Sn3 Pt2 Pt5 Sn4 -44.736(18)
Pt3 Pt2 Pt5 Sn4 -140.053(16)
Sn2 Pt2 Pt5 Sn4 149.250(18)
Pt1 Pt2 Pt5 Sn4 -105.653(16)
C2 Pt2 Pt5 Pt4 141.5(2)
Sn1 Pt2 Pt5 Pt4 -96.443(15)
Sn3 Pt2 Pt5 Pt4 25.509(14)
Pt3 Pt2 Pt5 Pt4 -69.808(9)
Sn2 Pt2 Pt5 Pt4 -140.505(14)
Pt1 Pt2 Pt5 Pt4 -35.408(10)
Sn4 Pt2 Pt5 Pt4 70.245(14)
C2 Pt2 Pt5 Pt3 -148.7(2)
Pt4 Pt2 Pt5 Pt3 69.808(9)
Sn1 Pt2 Pt5 Pt3 -26.635(14)
Sn3 Pt2 Pt5 Pt3 95.317(15)
Sn2 Pt2 Pt5 Pt3 -70.698(13)
Pt1 Pt2 Pt5 Pt3 34.400(10)
Sn4 Pt2 Pt5 Pt3 140.053(16)
C4 Pt4 Pt5 C5 -4.6(5)
Sn6 Pt4 Pt5 C5 -73.9(4)
Sn4 Pt4 Pt5 C5 68.5(4)
Pt2 Pt4 Pt5 C5 142.7(4)
Sn5 Pt4 Pt5 C5 -121.9(4)
Sn3 Pt4 Pt5 C5 117.1(4)
Pt3 Pt4 Pt5 C5 -146.8(4)
Pt1 Pt4 Pt5 C5 177.6(4)
C4 Pt4 Pt5 Sn2 176.1(2)
Sn6 Pt4 Pt5 Sn2 106.855(18)
Sn4 Pt4 Pt5 Sn2 -110.762(18)
Pt2 Pt4 Pt5 Sn2 -36.627(13)
Sn5 Pt4 Pt5 Sn2 58.805(19)
Sn3 Pt4 Pt5 Sn2 -62.181(19)
Pt3 Pt4 Pt5 Sn2 33.893(13)
Pt1 Pt4 Pt5 Sn2 -1.670(17)
C4 Pt4 Pt5 Sn6 69.3(2)
Sn4 Pt4 Pt5 Sn6 142.383(18)
Pt2 Pt4 Pt5 Sn6 -143.482(15)
Sn5 Pt4 Pt5 Sn6 -48.051(18)
Sn3 Pt4 Pt5 Sn6 -169.036(18)
Pt3 Pt4 Pt5 Sn6 -72.962(13)
Pt1 Pt4 Pt5 Sn6 -108.525(15)
C4 Pt4 Pt5 Sn4 -73.1(2)
Sn6 Pt4 Pt5 Sn4 -142.383(18)
Pt2 Pt4 Pt5 Sn4 74.135(14)
Sn5 Pt4 Pt5 Sn4 169.566(19)
Sn3 Pt4 Pt5 Sn4 48.581(18)
Pt3 Pt4 Pt5 Sn4 144.655(16)
Pt1 Pt4 Pt5 Sn4 109.092(16)
C4 Pt4 Pt5 Pt2 -147.2(2)
Sn6 Pt4 Pt5 Pt2 143.482(15)
Sn4 Pt4 Pt5 Pt2 -74.135(14)
Sn5 Pt4 Pt5 Pt2 95.431(15)
Sn3 Pt4 Pt5 Pt2 -25.554(13)
Pt3 Pt4 Pt5 Pt2 70.520(9)
Pt1 Pt4 Pt5 Pt2 34.957(10)
C4 Pt4 Pt5 Pt3 142.2(2)
Sn6 Pt4 Pt5 Pt3 72.962(13)
Sn4 Pt4 Pt5 Pt3 -144.655(16)
Pt2 Pt4 Pt5 Pt3 -70.520(9)
Sn5 Pt4 Pt5 Pt3 24.911(14)
Sn3 Pt4 Pt5 Pt3 -96.074(15)
Pt1 Pt4 Pt5 Pt3 -35.563(10)
C3 Pt3 Pt5 C5 3.6(5)
Sn2 Pt3 Pt5 C5 -69.4(4)
Pt4 Pt3 Pt5 C5 147.6(4)
Sn5 Pt3 Pt5 C5 122.9(4)
Pt2 Pt3 Pt5 C5 -142.5(4)
Sn6 Pt3 Pt5 C5 77.1(4)
Pt1 Pt3 Pt5 C5 -176.6(4)
Sn1 Pt3 Pt5 C5 -117.0(4)
C3 Pt3 Pt5 Sn2 73.0(3)
Pt4 Pt3 Pt5 Sn2 -142.943(15)
Sn5 Pt3 Pt5 Sn2 -167.676(18)
Pt2 Pt3 Pt5 Sn2 -73.077(13)
Sn6 Pt3 Pt5 Sn2 146.523(17)
Pt1 Pt3 Pt5 Sn2 -107.206(15)
Sn1 Pt3 Pt5 Sn2 -47.600(17)
C3 Pt3 Pt5 Sn6 -73.5(3)
Sn2 Pt3 Pt5 Sn6 -146.523(17)
Pt4 Pt3 Pt5 Sn6 70.534(13)
Sn5 Pt3 Pt5 Sn6 45.801(17)
Pt2 Pt3 Pt5 Sn6 140.400(15)
Pt1 Pt3 Pt5 Sn6 106.271(15)
Sn1 Pt3 Pt5 Sn6 165.876(18)
C3 Pt3 Pt5 Sn4 -176.5(3)
Sn2 Pt3 Pt5 Sn4 110.528(19)
Pt4 Pt3 Pt5 Sn4 -32.414(15)
Sn5 Pt3 Pt5 Sn4 -57.15(2)
Pt2 Pt3 Pt5 Sn4 37.451(15)
Sn6 Pt3 Pt5 Sn4 -102.949(18)
Pt1 Pt3 Pt5 Sn4 3.322(18)
Sn1 Pt3 Pt5 Sn4 62.928(19)
C3 Pt3 Pt5 Pt2 146.1(3)
Sn2 Pt3 Pt5 Pt2 73.077(13)
Pt4 Pt3 Pt5 Pt2 -69.865(9)
Sn5 Pt3 Pt5 Pt2 -94.599(15)
Sn6 Pt3 Pt5 Pt2 -140.400(15)
Pt1 Pt3 Pt5 Pt2 -34.129(10)
Sn1 Pt3 Pt5 Pt2 25.477(13)
C3 Pt3 Pt5 Pt4 -144.0(3)
Sn2 Pt3 Pt5 Pt4 142.943(15)
Sn5 Pt3 Pt5 Pt4 -24.733(14)
Pt2 Pt3 Pt5 Pt4 69.865(9)
Sn6 Pt3 Pt5 Pt4 -70.534(13)
Pt1 Pt3 Pt5 Pt4 35.737(10)
Sn1 Pt3 Pt5 Pt4 95.342(14)
C1 Pt1 Sn1 O11 -171.2(3)
Sn5 Pt1 Sn1 O11 -60.1(2)
Sn3 Pt1 Sn1 O11 73.9(2)
Pt2 Pt1 Sn1 O11 40.1(2)
Pt3 Pt1 Sn1 O11 -28.0(2)
Pt4 Pt1 Sn1 O11 7.2(2)
C1 Pt1 Sn1 Cl2 -46.1(2)
Sn5 Pt1 Sn1 Cl2 64.96(6)
Sn3 Pt1 Sn1 Cl2 -161.00(5)
Pt2 Pt1 Sn1 Cl2 165.18(5)
Pt3 Pt1 Sn1 Cl2 97.08(5)
Pt4 Pt1 Sn1 Cl2 132.25(5)
C1 Pt1 Sn1 Cl1 58.7(2)
Sn5 Pt1 Sn1 Cl1 169.76(5)
Sn3 Pt1 Sn1 Cl1 -56.20(5)
Pt2 Pt1 Sn1 Cl1 -90.01(5)
Pt3 Pt1 Sn1 Cl1 -158.12(5)
Pt4 Pt1 Sn1 Cl1 -122.94(5)
C1 Pt1 Sn1 Pt2 148.7(2)
Sn5 Pt1 Sn1 Pt2 -100.226(17)
Sn3 Pt1 Sn1 Pt2 33.817(17)
Pt3 Pt1 Sn1 Pt2 -68.102(10)
Pt4 Pt1 Sn1 Pt2 -32.929(13)
C1 Pt1 Sn1 Pt3 -143.2(2)
Sn5 Pt1 Sn1 Pt3 -32.124(17)
Sn3 Pt1 Sn1 Pt3 101.919(17)
Pt2 Pt1 Sn1 Pt3 68.102(10)
Pt4 Pt1 Sn1 Pt3 35.174(12)
C2 Pt2 Sn1 O11 76.3(3)
Pt4 Pt2 Sn1 O11 -122.74(13)
Sn3 Pt2 Sn1 O11 174.88(13)
Pt3 Pt2 Sn1 O11 -83.52(13)
Sn2 Pt2 Sn1 O11 -20.38(13)
Pt1 Pt2 Sn1 O11 -155.73(13)
Pt5 Pt2 Sn1 O11 -56.99(13)
Sn4 Pt2 Sn1 O11 -107.92(15)
C2 Pt2 Sn1 Cl2 158.5(3)
Pt4 Pt2 Sn1 Cl2 -40.5(2)
Sn3 Pt2 Sn1 Cl2 -102.9(2)
Pt3 Pt2 Sn1 Cl2 -1.3(2)
Sn2 Pt2 Sn1 Cl2 61.9(2)
Pt1 Pt2 Sn1 Cl2 -73.5(2)
Pt5 Pt2 Sn1 Cl2 25.2(2)
Sn4 Pt2 Sn1 Cl2 -25.7(2)
C2 Pt2 Sn1 Cl1 -15.0(2)
Pt4 Pt2 Sn1 Cl1 145.99(5)
Sn3 Pt2 Sn1 Cl1 83.62(5)
Pt3 Pt2 Sn1 Cl1 -174.78(5)
Sn2 Pt2 Sn1 Cl1 -111.64(5)
Pt1 Pt2 Sn1 Cl1 113.01(5)
Pt5 Pt2 Sn1 Cl1 -148.25(5)
Sn4 Pt2 Sn1 Cl1 160.82(7)
C2 Pt2 Sn1 Pt1 -128.0(2)
Pt4 Pt2 Sn1 Pt1 32.988(13)
Sn3 Pt2 Sn1 Pt1 -29.388(15)
Pt3 Pt2 Sn1 Pt1 72.212(11)
Sn2 Pt2 Sn1 Pt1 135.349(16)
Pt5 Pt2 Sn1 Pt1 98.738(14)
Sn4 Pt2 Sn1 Pt1 47.81(7)
C2 Pt2 Sn1 Pt3 159.8(2)
Pt4 Pt2 Sn1 Pt3 -39.224(12)
Sn3 Pt2 Sn1 Pt3 -101.600(15)
Sn2 Pt2 Sn1 Pt3 63.137(13)
Pt1 Pt2 Sn1 Pt3 -72.212(11)
Pt5 Pt2 Sn1 Pt3 26.526(14)
Sn4 Pt2 Sn1 Pt3 -24.40(7)
C3 Pt3 Sn1 O11 -71.2(3)
Sn2 Pt3 Sn1 O11 23.87(13)
Pt4 Pt3 Sn1 O11 127.74(13)
Sn5 Pt3 Sn1 O11 -170.15(13)
Pt2 Pt3 Sn1 O11 89.10(13)
Sn6 Pt3 Sn1 O11 108.95(14)
Pt1 Pt3 Sn1 O11 162.47(13)
Pt5 Pt3 Sn1 O11 63.35(13)
C3 Pt3 Sn1 Cl2 19.4(2)
Sn2 Pt3 Sn1 Cl2 114.43(5)
Pt4 Pt3 Sn1 Cl2 -141.69(5)
Sn5 Pt3 Sn1 Cl2 -79.58(5)
Pt2 Pt3 Sn1 Cl2 179.67(6)
Sn6 Pt3 Sn1 Cl2 -160.48(7)
Pt1 Pt3 Sn1 Cl2 -106.96(5)
Pt5 Pt3 Sn1 Cl2 153.92(5)
C3 Pt3 Sn1 Cl1 -144.9(3)
Sn2 Pt3 Sn1 Cl1 -49.86(14)
Pt4 Pt3 Sn1 Cl1 54.01(14)
Sn5 Pt3 Sn1 Cl1 116.12(14)
Pt2 Pt3 Sn1 Cl1 15.37(14)
Sn6 Pt3 Sn1 Cl1 35.22(16)
Pt1 Pt3 Sn1 Cl1 88.74(14)
Pt5 Pt3 Sn1 Cl1 -10.38(14)
C3 Pt3 Sn1 Pt1 126.3(2)
Sn2 Pt3 Sn1 Pt1 -138.601(15)
Pt4 Pt3 Sn1 Pt1 -34.730(13)
Sn5 Pt3 Sn1 Pt1 27.386(14)
Pt2 Pt3 Sn1 Pt1 -73.367(11)
Sn6 Pt3 Sn1 Pt1 -53.52(6)
Pt5 Pt3 Sn1 Pt1 -99.116(13)
C3 Pt3 Sn1 Pt2 -160.3(2)
Sn2 Pt3 Sn1 Pt2 -65.235(12)
Pt4 Pt3 Sn1 Pt2 38.637(12)
Sn5 Pt3 Sn1 Pt2 100.752(14)
Sn6 Pt3 Sn1 Pt2 19.85(6)
Pt1 Pt3 Sn1 Pt2 73.367(11)
Pt5 Pt3 Sn1 Pt2 -25.749(13)
C5 Pt5 Sn2 O11 -177.7(3)
Sn6 Pt5 Sn2 O11 67.1(2)
Sn4 Pt5 Sn2 O11 -64.1(2)
Pt2 Pt5 Sn2 O11 -33.4(2)
Pt4 Pt5 Sn2 O11 1.9(2)
Pt3 Pt5 Sn2 O11 35.1(2)
C5 Pt5 Sn2 Cl3 52.9(2)
Sn6 Pt5 Sn2 Cl3 -62.23(5)
Sn4 Pt5 Sn2 Cl3 166.57(5)
Pt2 Pt5 Sn2 Cl3 -162.74(5)
Pt4 Pt5 Sn2 Cl3 -127.45(5)
Pt3 Pt5 Sn2 Cl3 -94.28(5)
C5 Pt5 Sn2 Cl4 -52.5(2)
Sn6 Pt5 Sn2 Cl4 -167.72(5)
Sn4 Pt5 Sn2 Cl4 61.08(5)
Pt2 Pt5 Sn2 Cl4 91.77(5)
Pt4 Pt5 Sn2 Cl4 127.06(5)
Pt3 Pt5 Sn2 Cl4 160.23(5)
C5 Pt5 Sn2 Pt3 147.2(2)
Sn6 Pt5 Sn2 Pt3 32.049(16)
Sn4 Pt5 Sn2 Pt3 -99.151(18)
Pt2 Pt5 Sn2 Pt3 -68.455(10)
Pt4 Pt5 Sn2 Pt3 -33.170(12)
C5 Pt5 Sn2 Pt2 -144.3(2)
Sn6 Pt5 Sn2 Pt2 100.504(17)
Sn4 Pt5 Sn2 Pt2 -30.696(18)
Pt4 Pt5 Sn2 Pt2 35.285(12)
Pt3 Pt5 Sn2 Pt2 68.455(11)
C3 Pt3 Sn2 O11 73.2(2)
Pt4 Pt3 Sn2 O11 -125.56(13)
Sn5 Pt3 Sn2 O11 -104.90(14)
Pt2 Pt3 Sn2 O11 -86.97(13)
Sn6 Pt3 Sn2 O11 173.15(13)
Pt1 Pt3 Sn2 O11 -60.37(13)
Sn1 Pt3 Sn2 O11 -23.64(13)
Pt5 Pt3 Sn2 O11 -158.93(13)
C3 Pt3 Sn2 Cl3 -17.7(2)
Pt4 Pt3 Sn2 Cl3 143.53(5)
Sn5 Pt3 Sn2 Cl3 164.18(8)
Pt2 Pt3 Sn2 Cl3 -177.88(5)
Sn6 Pt3 Sn2 Cl3 82.23(5)
Pt1 Pt3 Sn2 Cl3 -151.29(5)
Sn1 Pt3 Sn2 Cl3 -114.56(5)
Pt5 Pt3 Sn2 Cl3 110.16(5)
C3 Pt3 Sn2 Cl4 146.0(3)
Pt4 Pt3 Sn2 Cl4 -52.78(15)
Sn5 Pt3 Sn2 Cl4 -32.12(18)
Pt2 Pt3 Sn2 Cl4 -14.19(15)
Sn6 Pt3 Sn2 Cl4 -114.07(15)
Pt1 Pt3 Sn2 Cl4 12.41(15)
Sn1 Pt3 Sn2 Cl4 49.14(15)
Pt5 Pt3 Sn2 Cl4 -86.15(15)
C3 Pt3 Sn2 Pt5 -127.9(2)
Pt4 Pt3 Sn2 Pt5 33.370(13)
Sn5 Pt3 Sn2 Pt5 54.03(7)
Pt2 Pt3 Sn2 Pt5 71.962(11)
Sn6 Pt3 Sn2 Pt5 -27.922(14)
Pt1 Pt3 Sn2 Pt5 98.559(14)
Sn1 Pt3 Sn2 Pt5 135.288(15)
C3 Pt3 Sn2 Pt2 160.1(2)
Pt4 Pt3 Sn2 Pt2 -38.592(12)
Sn5 Pt3 Sn2 Pt2 -17.93(7)
Sn6 Pt3 Sn2 Pt2 -99.884(14)
Pt1 Pt3 Sn2 Pt2 26.597(13)
Sn1 Pt3 Sn2 Pt2 63.326(12)
Pt5 Pt3 Sn2 Pt2 -71.962(11)
C2 Pt2 Sn2 O11 -77.2(3)
Pt4 Pt2 Sn2 O11 124.49(13)
Sn1 Pt2 Sn2 O11 20.31(13)
Sn3 Pt2 Sn2 O11 102.42(15)
Pt3 Pt2 Sn2 O11 86.02(13)
Pt1 Pt2 Sn2 O11 59.66(13)
Pt5 Pt2 Sn2 O11 159.88(13)
Sn4 Pt2 Sn2 O11 -174.31(13)
C2 Pt2 Sn2 Cl3 -155.7(3)
Pt4 Pt2 Sn2 Cl3 45.99(19)
Sn1 Pt2 Sn2 Cl3 -58.19(19)
Sn3 Pt2 Sn2 Cl3 23.9(2)
Pt3 Pt2 Sn2 Cl3 7.51(19)
Pt1 Pt2 Sn2 Cl3 -18.84(19)
Pt5 Pt2 Sn2 Cl3 81.38(19)
Sn4 Pt2 Sn2 Cl3 107.19(19)
C2 Pt2 Sn2 Cl4 12.4(2)
Pt4 Pt2 Sn2 Cl4 -145.99(5)
Sn1 Pt2 Sn2 Cl4 109.83(5)
Sn3 Pt2 Sn2 Cl4 -168.06(7)
Pt3 Pt2 Sn2 Cl4 175.54(5)
Pt1 Pt2 Sn2 Cl4 149.18(5)
Pt5 Pt2 Sn2 Cl4 -110.60(5)
Sn4 Pt2 Sn2 Cl4 -84.79(5)
C2 Pt2 Sn2 Pt5 123.0(2)
Pt4 Pt2 Sn2 Pt5 -35.396(13)
Sn1 Pt2 Sn2 Pt5 -139.576(16)
Sn3 Pt2 Sn2 Pt5 -57.47(6)
Pt3 Pt2 Sn2 Pt5 -73.868(12)
Pt1 Pt2 Sn2 Pt5 -100.222(14)
Sn4 Pt2 Sn2 Pt5 25.809(15)
C2 Pt2 Sn2 Pt3 -163.2(2)
Pt4 Pt2 Sn2 Pt3 38.473(12)
Sn1 Pt2 Sn2 Pt3 -65.708(13)
Sn3 Pt2 Sn2 Pt3 16.40(6)
Pt1 Pt2 Sn2 Pt3 -26.354(13)
Pt5 Pt2 Sn2 Pt3 73.868(12)
Sn4 Pt2 Sn2 Pt3 99.677(15)
C1 Pt1 Sn3 O12 174.9(3)
Sn1 Pt1 Sn3 O12 -69.8(2)
Sn5 Pt1 Sn3 O12 65.5(2)
Pt2 Pt1 Sn3 O12 -36.1(2)
Pt3 Pt1 Sn3 O12 -1.4(2)
Pt4 Pt1 Sn3 O12 31.8(2)
C1 Pt1 Sn3 Cl6 -56.2(3)
Sn1 Pt1 Sn3 Cl6 59.11(6)
Sn5 Pt1 Sn3 Cl6 -165.52(6)
Pt2 Pt1 Sn3 Cl6 92.82(6)
Pt3 Pt1 Sn3 Cl6 127.49(6)
Pt4 Pt1 Sn3 Cl6 160.76(6)
C1 Pt1 Sn3 Cl5 48.5(3)
Sn1 Pt1 Sn3 Cl5 163.79(5)
Sn5 Pt1 Sn3 Cl5 -60.83(6)
Pt2 Pt1 Sn3 Cl5 -162.50(6)
Pt3 Pt1 Sn3 Cl5 -127.83(5)
Pt4 Pt1 Sn3 Cl5 -94.56(5)
C1 Pt1 Sn3 Pt4 143.1(2)
Sn1 Pt1 Sn3 Pt4 -101.651(17)
Sn5 Pt1 Sn3 Pt4 33.726(17)
Pt2 Pt1 Sn3 Pt4 -67.938(11)
Pt3 Pt1 Sn3 Pt4 -33.271(13)
C1 Pt1 Sn3 Pt2 -149.0(2)
Sn1 Pt1 Sn3 Pt2 -33.712(17)
Sn5 Pt1 Sn3 Pt2 101.664(17)
Pt3 Pt1 Sn3 Pt2 34.667(13)
Pt4 Pt1 Sn3 Pt2 67.938(11)
C4 Pt4 Sn3 O12 74.1(2)
Sn6 Pt4 Sn3 O12 -107.47(15)
Sn4 Pt4 Sn3 O12 -22.01(13)
Pt2 Pt4 Sn3 O12 -87.58(13)
Sn5 Pt4 Sn3 O12 170.35(13)
Pt3 Pt4 Sn3 O12 -127.14(13)
Pt1 Pt4 Sn3 O12 -160.17(14)
Pt5 Pt4 Sn3 O12 -62.02(14)
C4 Pt4 Sn3 Cl6 143.3(3)
Sn6 Pt4 Sn3 Cl6 -38.2(2)
Sn4 Pt4 Sn3 Cl6 47.25(18)
Pt2 Pt4 Sn3 Cl6 -18.33(18)
Sn5 Pt4 Sn3 Cl6 -120.40(18)
Pt3 Pt4 Sn3 Cl6 -57.89(18)
Pt1 Pt4 Sn3 Cl6 -90.92(18)
Pt5 Pt4 Sn3 Cl6 7.23(19)
C4 Pt4 Sn3 Cl5 -19.1(2)
Sn6 Pt4 Sn3 Cl5 159.34(8)
Sn4 Pt4 Sn3 Cl5 -115.20(5)
Pt2 Pt4 Sn3 Cl5 179.23(5)
Sn5 Pt4 Sn3 Cl5 77.16(5)
Pt3 Pt4 Sn3 Cl5 139.67(5)
Pt1 Pt4 Sn3 Cl5 106.64(5)
Pt5 Pt4 Sn3 Cl5 -155.22(5)
C4 Pt4 Sn3 Pt1 -125.8(2)
Sn6 Pt4 Sn3 Pt1 52.70(8)
Sn4 Pt4 Sn3 Pt1 138.165(16)
Pt2 Pt4 Sn3 Pt1 72.590(12)
Sn5 Pt4 Sn3 Pt1 -29.479(15)
Pt3 Pt4 Sn3 Pt1 33.030(14)
Pt5 Pt4 Sn3 Pt1 98.146(14)
C4 Pt4 Sn3 Pt2 161.7(2)
Sn6 Pt4 Sn3 Pt2 -19.89(8)
Sn4 Pt4 Sn3 Pt2 65.576(13)
Sn5 Pt4 Sn3 Pt2 -102.068(14)
Pt3 Pt4 Sn3 Pt2 -39.560(12)
Pt1 Pt4 Sn3 Pt2 -72.590(12)
Pt5 Pt4 Sn3 Pt2 25.557(13)
C2 Pt2 Sn3 O12 -71.4(3)
Pt4 Pt2 Sn3 O12 84.39(13)
Sn1 Pt2 Sn3 O12 -172.81(13)
Pt3 Pt2 Sn3 O12 123.65(13)
Sn2 Pt2 Sn3 O12 109.02(15)
Pt1 Pt2 Sn3 O12 157.81(13)
Pt5 Pt2 Sn3 O12 58.61(13)
Sn4 Pt2 Sn3 O12 21.54(13)
C2 Pt2 Sn3 Cl6 18.7(2)
Pt4 Pt2 Sn3 Cl6 174.48(6)
Sn1 Pt2 Sn3 Cl6 -82.72(6)
Pt3 Pt2 Sn3 Cl6 -146.26(6)
Sn2 Pt2 Sn3 Cl6 -160.89(8)
Pt1 Pt2 Sn3 Cl6 -112.10(6)
Pt5 Pt2 Sn3 Cl6 148.70(5)
Sn4 Pt2 Sn3 Cl6 111.63(6)
C2 Pt2 Sn3 Cl5 -158.3(3)
Pt4 Pt2 Sn3 Cl5 -2.53(17)
Sn1 Pt2 Sn3 Cl5 100.27(17)
Pt3 Pt2 Sn3 Cl5 36.73(18)
Sn2 Pt2 Sn3 Cl5 22.1(2)
Pt1 Pt2 Sn3 Cl5 70.89(17)
Pt5 Pt2 Sn3 Cl5 -28.31(18)
Sn4 Pt2 Sn3 Cl5 -65.38(17)
C2 Pt2 Sn3 Pt1 130.8(2)
Pt4 Pt2 Sn3 Pt1 -73.415(12)
Sn1 Pt2 Sn3 Pt1 29.385(15)
Pt3 Pt2 Sn3 Pt1 -34.160(13)
Sn2 Pt2 Sn3 Pt1 -48.79(6)
Pt5 Pt2 Sn3 Pt1 -99.194(14)
Sn4 Pt2 Sn3 Pt1 -136.271(16)
C2 Pt2 Sn3 Pt4 -155.8(2)
Sn1 Pt2 Sn3 Pt4 102.800(14)
Pt3 Pt2 Sn3 Pt4 39.256(12)
Sn2 Pt2 Sn3 Pt4 24.63(6)
Pt1 Pt2 Sn3 Pt4 73.415(12)
Pt5 Pt2 Sn3 Pt4 -25.779(13)
Sn4 Pt2 Sn3 Pt4 -62.856(13)
C5 Pt5 Sn4 O12 175.5(3)
Sn2 Pt5 Sn4 O12 62.0(2)
Sn6 Pt5 Sn4 O12 -70.7(2)
Pt2 Pt5 Sn4 O12 31.5(2)
Pt4 Pt5 Sn4 O12 -36.3(2)
Pt3 Pt5 Sn4 O12 -4.5(2)
C5 Pt5 Sn4 Cl7 -55.4(3)
Sn2 Pt5 Sn4 Cl7 -168.92(7)
Sn6 Pt5 Sn4 Cl7 58.35(7)
Pt2 Pt5 Sn4 Cl7 160.58(7)
Pt4 Pt5 Sn4 Cl7 92.77(7)
Pt3 Pt5 Sn4 Cl7 124.58(7)
C5 Pt5 Sn4 Cl8 48.9(3)
Sn2 Pt5 Sn4 Cl8 -64.59(6)
Sn6 Pt5 Sn4 Cl8 162.67(6)
Pt2 Pt5 Sn4 Cl8 -95.09(6)
Pt4 Pt5 Sn4 Cl8 -162.91(6)
Pt3 Pt5 Sn4 Cl8 -131.09(6)
C5 Pt5 Sn4 Pt4 -148.2(2)
Sn2 Pt5 Sn4 Pt4 98.316(18)
Sn6 Pt5 Sn4 Pt4 -34.420(16)
Pt2 Pt5 Sn4 Pt4 67.817(11)
Pt3 Pt5 Sn4 Pt4 31.817(13)
C5 Pt5 Sn4 Pt2 144.0(2)
Sn2 Pt5 Sn4 Pt2 30.500(18)
Sn6 Pt5 Sn4 Pt2 -102.237(16)
Pt4 Pt5 Sn4 Pt2 -67.817(11)
Pt3 Pt5 Sn4 Pt2 -36.000(13)
C4 Pt4 Sn4 O12 -73.7(3)
Sn6 Pt4 Sn4 O12 -171.12(14)
Pt2 Pt4 Sn4 O12 85.91(14)
Sn5 Pt4 Sn4 O12 106.44(16)
Sn3 Pt4 Sn4 O12 21.99(14)
Pt3 Pt4 Sn4 O12 125.40(14)
Pt1 Pt4 Sn4 O12 59.96(14)
Pt5 Pt4 Sn4 O12 157.53(14)
C4 Pt4 Sn4 Cl7 17.4(2)
Sn6 Pt4 Sn4 Cl7 -79.97(6)
Pt2 Pt4 Sn4 Cl7 177.06(6)
Sn5 Pt4 Sn4 Cl7 -162.42(9)
Sn3 Pt4 Sn4 Cl7 113.14(6)
Pt3 Pt4 Sn4 Cl7 -143.45(6)
Pt1 Pt4 Sn4 Cl7 151.10(6)
Pt5 Pt4 Sn4 Cl7 -111.32(6)
C4 Pt4 Sn4 Cl8 -153.0(3)
Sn6 Pt4 Sn4 Cl8 109.59(19)
Pt2 Pt4 Sn4 Cl8 6.62(19)
Sn5 Pt4 Sn4 Cl8 27.1(2)
Sn3 Pt4 Sn4 Cl8 -57.30(19)
Pt3 Pt4 Sn4 Cl8 46.12(19)
Pt1 Pt4 Sn4 Cl8 -19.33(19)
Pt5 Pt4 Sn4 Cl8 78.24(19)
C4 Pt4 Sn4 Pt5 128.7(2)
Sn6 Pt4 Sn4 Pt5 31.349(15)
Pt2 Pt4 Sn4 Pt5 -71.620(11)
Sn5 Pt4 Sn4 Pt5 -51.10(8)
Sn3 Pt4 Sn4 Pt5 -135.543(16)
Pt3 Pt4 Sn4 Pt5 -32.127(14)
Pt1 Pt4 Sn4 Pt5 -97.576(14)
C4 Pt4 Sn4 Pt2 -159.7(2)
Sn6 Pt4 Sn4 Pt2 102.969(14)
Sn5 Pt4 Sn4 Pt2 20.52(8)
Sn3 Pt4 Sn4 Pt2 -63.923(13)
Pt3 Pt4 Sn4 Pt2 39.493(12)
Pt1 Pt4 Sn4 Pt2 -25.956(14)
Pt5 Pt4 Sn4 Pt2 71.620(11)
C2 Pt2 Sn4 O12 73.3(3)
Pt4 Pt2 Sn4 O12 -85.95(13)
Sn1 Pt2 Sn4 O12 -102.52(15)
Sn3 Pt2 Sn4 O12 -21.61(13)
Pt3 Pt2 Sn4 O12 -124.62(13)
Sn2 Pt2 Sn4 O12 173.89(13)
Pt1 Pt2 Sn4 O12 -60.37(13)
Pt5 Pt2 Sn4 O12 -160.25(13)
C2 Pt2 Sn4 Cl7 149.8(3)
Pt4 Pt2 Sn4 Cl7 -9.47(18)
Sn1 Pt2 Sn4 Cl7 -26.0(2)
Sn3 Pt2 Sn4 Cl7 54.87(19)
Pt3 Pt2 Sn4 Cl7 -48.14(19)
Sn2 Pt2 Sn4 Cl7 -109.63(19)
Pt1 Pt2 Sn4 Cl7 16.10(19)
Pt5 Pt2 Sn4 Cl7 -83.77(19)
C2 Pt2 Sn4 Cl8 -18.8(2)
Pt4 Pt2 Sn4 Cl8 -178.10(5)
Sn1 Pt2 Sn4 Cl8 165.32(8)
Sn3 Pt2 Sn4 Cl8 -113.76(5)
Pt3 Pt2 Sn4 Cl8 143.23(5)
Sn2 Pt2 Sn4 Cl8 81.74(5)
Pt1 Pt2 Sn4 Cl8 -152.53(5)
Pt5 Pt2 Sn4 Cl8 107.59(5)
C2 Pt2 Sn4 Pt5 -126.4(2)
Pt4 Pt2 Sn4 Pt5 74.305(12)
Sn1 Pt2 Sn4 Pt5 57.73(7)
Sn3 Pt2 Sn4 Pt5 138.642(16)
Pt3 Pt2 Sn4 Pt5 35.631(13)
Sn2 Pt2 Sn4 Pt5 -25.857(15)
Pt1 Pt2 Sn4 Pt5 99.879(14)
C2 Pt2 Sn4 Pt4 159.3(2)
Sn1 Pt2 Sn4 Pt4 -16.58(7)
Sn3 Pt2 Sn4 Pt4 64.337(13)
Pt3 Pt2 Sn4 Pt4 -38.674(12)
Sn2 Pt2 Sn4 Pt4 -100.162(15)
Pt1 Pt2 Sn4 Pt4 25.574(13)
Pt5 Pt2 Sn4 Pt4 -74.305(12)
C1 Pt1 Sn5 O13 179.7(3)
Sn1 Pt1 Sn5 O13 65.8(2)
Sn3 Pt1 Sn5 O13 -68.5(2)
Pt2 Pt1 Sn5 O13 -1.5(2)
Pt3 Pt1 Sn5 O13 33.3(2)
Pt4 Pt1 Sn5 O13 -34.8(2)
C1 Pt1 Sn5 Cl10 -54.9(2)
Sn1 Pt1 Sn5 Cl10 -168.73(5)
Sn3 Pt1 Sn5 Cl10 56.97(6)
Pt2 Pt1 Sn5 Cl10 123.98(5)
Pt3 Pt1 Sn5 Cl10 158.77(5)
Pt4 Pt1 Sn5 Cl10 90.68(5)
C1 Pt1 Sn5 Cl9 50.3(2)
Sn1 Pt1 Sn5 Cl9 -63.55(5)
Sn3 Pt1 Sn5 Cl9 162.15(5)
Pt2 Pt1 Sn5 Cl9 -130.84(5)
Pt3 Pt1 Sn5 Cl9 -96.04(5)
Pt4 Pt1 Sn5 Cl9 -164.14(5)
C1 Pt1 Sn5 Pt4 -145.6(2)
Sn1 Pt1 Sn5 Pt4 100.592(17)
Sn3 Pt1 Sn5 Pt4 -33.708(17)
Pt2 Pt1 Sn5 Pt4 33.298(13)
Pt3 Pt1 Sn5 Pt4 68.094(10)
C1 Pt1 Sn5 Pt3 146.3(2)
Sn1 Pt1 Sn5 Pt3 32.498(17)
Sn3 Pt1 Sn5 Pt3 -101.803(17)
Pt2 Pt1 Sn5 Pt3 -34.797(12)
Pt4 Pt1 Sn5 Pt3 -68.094(10)
C4 Pt4 Sn5 O13 -73.3(2)
Sn6 Pt4 Sn5 O13 21.08(13)
Sn4 Pt4 Sn5 O13 106.54(15)
Pt2 Pt4 Sn5 O13 125.36(13)
Sn3 Pt4 Sn5 O13 -172.02(13)
Pt3 Pt4 Sn5 O13 85.72(13)
Pt1 Pt4 Sn5 O13 158.46(13)
Pt5 Pt4 Sn5 O13 60.68(13)
C4 Pt4 Sn5 Cl10 17.1(2)
Sn6 Pt4 Sn5 Cl10 111.46(5)
Sn4 Pt4 Sn5 Cl10 -163.07(9)
Pt2 Pt4 Sn5 Cl10 -144.25(5)
Sn3 Pt4 Sn5 Cl10 -81.63(5)
Pt3 Pt4 Sn5 Cl10 176.11(5)
Pt1 Pt4 Sn5 Cl10 -111.15(5)
Pt5 Pt4 Sn5 Cl10 151.07(5)
C4 Pt4 Sn5 Cl9 -151.8(3)
Sn6 Pt4 Sn5 Cl9 -57.4(2)
Sn4 Pt4 Sn5 Cl9 28.0(2)
Pt2 Pt4 Sn5 Cl9 46.9(2)
Sn3 Pt4 Sn5 Cl9 109.5(2)
Pt3 Pt4 Sn5 Cl9 7.2(2)
Pt1 Pt4 Sn5 Cl9 79.9(2)
Pt5 Pt4 Sn5 Cl9 -17.8(2)
C4 Pt4 Sn5 Pt1 128.3(2)
Sn6 Pt4 Sn5 Pt1 -137.381(16)
Sn4 Pt4 Sn5 Pt1 -51.92(8)
Pt2 Pt4 Sn5 Pt1 -33.093(13)
Sn3 Pt4 Sn5 Pt1 29.520(15)
Pt3 Pt4 Sn5 Pt1 -72.735(12)
Pt5 Pt4 Sn5 Pt1 -97.778(14)
C4 Pt4 Sn5 Pt3 -159.0(2)
Sn6 Pt4 Sn5 Pt3 -64.647(13)
Sn4 Pt4 Sn5 Pt3 20.82(8)
Pt2 Pt4 Sn5 Pt3 39.642(12)
Sn3 Pt4 Sn5 Pt3 102.254(15)
Pt1 Pt4 Sn5 Pt3 72.735(12)
Pt5 Pt4 Sn5 Pt3 -25.044(14)
C3 Pt3 Sn5 O13 73.1(2)
Sn2 Pt3 Sn5 O13 -108.86(15)
Pt4 Pt3 Sn5 O13 -85.94(13)
Pt2 Pt3 Sn5 O13 -125.09(13)
Sn6 Pt3 Sn5 O13 -23.21(13)
Pt1 Pt3 Sn5 O13 -159.26(13)
Sn1 Pt3 Sn5 O13 173.54(13)
Pt5 Pt3 Sn5 O13 -61.01(13)
C3 Pt3 Sn5 Cl10 147.5(3)
Sn2 Pt3 Sn5 Cl10 -34.45(19)
Pt4 Pt3 Sn5 Cl10 -11.54(16)
Pt2 Pt3 Sn5 Cl10 -50.69(16)
Sn6 Pt3 Sn5 Cl10 51.19(16)
Pt1 Pt3 Sn5 Cl10 -84.86(16)
Sn1 Pt3 Sn5 Cl10 -112.05(16)
Pt5 Pt3 Sn5 Cl10 13.39(16)
C3 Pt3 Sn5 Cl9 -19.1(2)
Sn2 Pt3 Sn5 Cl9 158.99(8)
Pt4 Pt3 Sn5 Cl9 -178.10(5)
Pt2 Pt3 Sn5 Cl9 142.75(5)
Sn6 Pt3 Sn5 Cl9 -115.37(5)
Pt1 Pt3 Sn5 Cl9 108.58(5)
Sn1 Pt3 Sn5 Cl9 81.39(5)
Pt5 Pt3 Sn5 Cl9 -153.17(5)
C3 Pt3 Sn5 Pt1 -127.7(2)
Sn2 Pt3 Sn5 Pt1 50.40(7)
Pt4 Pt3 Sn5 Pt1 73.319(11)
Pt2 Pt3 Sn5 Pt1 34.170(13)
Sn6 Pt3 Sn5 Pt1 136.047(15)
Sn1 Pt3 Sn5 Pt1 -27.197(14)
Pt5 Pt3 Sn5 Pt1 98.248(14)
C3 Pt3 Sn5 Pt4 159.0(2)
Sn2 Pt3 Sn5 Pt4 -22.92(7)
Pt2 Pt3 Sn5 Pt4 -39.149(12)
Sn6 Pt3 Sn5 Pt4 62.728(12)
Pt1 Pt3 Sn5 Pt4 -73.319(11)
Sn1 Pt3 Sn5 Pt4 -100.516(14)
Pt5 Pt3 Sn5 Pt4 24.929(13)
C5 Pt5 Sn6 O13 -176.0(3)
Sn2 Pt5 Sn6 O13 -62.5(2)
Sn4 Pt5 Sn6 O13 71.9(2)
Pt2 Pt5 Sn6 O13 4.7(2)
Pt4 Pt5 Sn6 O13 37.4(2)
Pt3 Pt5 Sn6 O13 -30.8(2)
C5 Pt5 Sn6 Cl11 -49.4(2)
Sn2 Pt5 Sn6 Cl11 64.05(5)
Sn4 Pt5 Sn6 Cl11 -161.54(5)
Pt2 Pt5 Sn6 Cl11 131.27(5)
Pt4 Pt5 Sn6 Cl11 163.98(5)
Pt3 Pt5 Sn6 Cl11 95.74(5)
C5 Pt5 Sn6 Cl12 53.4(2)
Sn2 Pt5 Sn6 Cl12 166.84(5)
Sn4 Pt5 Sn6 Cl12 -58.75(5)
Pt2 Pt5 Sn6 Cl12 -125.94(5)
Pt4 Pt5 Sn6 Cl12 -93.23(5)
Pt3 Pt5 Sn6 Cl12 -161.47(5)
C5 Pt5 Sn6 Pt4 146.6(2)
Sn2 Pt5 Sn6 Pt4 -99.928(16)
Sn4 Pt5 Sn6 Pt4 34.480(16)
Pt2 Pt5 Sn6 Pt4 -32.704(12)
Pt3 Pt5 Sn6 Pt4 -68.235(10)
C5 Pt5 Sn6 Pt3 -145.2(2)
Sn2 Pt5 Sn6 Pt3 -31.693(16)
Sn4 Pt5 Sn6 Pt3 102.715(16)
Pt2 Pt5 Sn6 Pt3 35.531(12)
Pt4 Pt5 Sn6 Pt3 68.235(10)
C4 Pt4 Sn6 O13 72.2(2)
Sn4 Pt4 Sn6 O13 171.46(13)
Pt2 Pt4 Sn6 O13 -124.34(13)
Sn5 Pt4 Sn6 O13 -20.92(13)
Sn3 Pt4 Sn6 O13 -106.28(15)
Pt3 Pt4 Sn6 O13 -84.68(13)
Pt1 Pt4 Sn6 O13 -59.33(13)
Pt5 Pt4 Sn6 O13 -157.19(13)
C4 Pt4 Sn6 Cl11 143.5(3)
Sn4 Pt4 Sn6 Cl11 -117.3(2)
Pt2 Pt4 Sn6 Cl11 -53.1(2)
Sn5 Pt4 Sn6 Cl11 50.4(2)
Sn3 Pt4 Sn6 Cl11 -35.0(2)
Pt3 Pt4 Sn6 Cl11 -13.4(2)
Pt1 Pt4 Sn6 Cl11 12.0(2)
Pt5 Pt4 Sn6 Cl11 -85.9(2)
C4 Pt4 Sn6 Cl12 -20.4(2)
Sn4 Pt4 Sn6 Cl12 78.83(5)
Pt2 Pt4 Sn6 Cl12 143.02(5)
Sn5 Pt4 Sn6 Cl12 -113.55(5)
Sn3 Pt4 Sn6 Cl12 161.09(8)
Pt3 Pt4 Sn6 Cl12 -177.32(5)
Pt1 Pt4 Sn6 Cl12 -151.96(5)
Pt5 Pt4 Sn6 Cl12 110.18(5)
C4 Pt4 Sn6 Pt5 -130.6(2)
Sn4 Pt4 Sn6 Pt5 -31.351(15)
Pt2 Pt4 Sn6 Pt5 32.846(13)
Sn5 Pt4 Sn6 Pt5 136.268(15)
Sn3 Pt4 Sn6 Pt5 50.91(8)
Pt3 Pt4 Sn6 Pt5 72.505(11)
Pt1 Pt4 Sn6 Pt5 97.860(14)
C4 Pt4 Sn6 Pt3 156.9(2)
Sn4 Pt4 Sn6 Pt3 -103.855(15)
Pt2 Pt4 Sn6 Pt3 -39.659(12)
Sn5 Pt4 Sn6 Pt3 63.763(13)
Sn3 Pt4 Sn6 Pt3 -21.60(8)
Pt1 Pt4 Sn6 Pt3 25.355(14)
Pt5 Pt4 Sn6 Pt3 -72.505(11)
C3 Pt3 Sn6 O13 -71.5(2)
Sn2 Pt3 Sn6 O13 -171.06(13)
Pt4 Pt3 Sn6 O13 87.09(13)
Sn5 Pt3 Sn6 O13 23.11(13)
Pt2 Pt3 Sn6 O13 125.91(13)
Pt1 Pt3 Sn6 O13 62.02(13)
Sn1 Pt3 Sn6 O13 108.32(14)
Pt5 Pt3 Sn6 O13 160.88(13)
C3 Pt3 Sn6 Cl11 17.9(2)
Sn2 Pt3 Sn6 Cl11 -81.62(5)
Pt4 Pt3 Sn6 Cl11 176.52(5)
Sn5 Pt3 Sn6 Cl11 112.55(5)
Pt2 Pt3 Sn6 Cl11 -144.65(5)
Pt1 Pt3 Sn6 Cl11 151.45(5)
Sn1 Pt3 Sn6 Cl11 -162.25(7)
Pt5 Pt3 Sn6 Cl11 -109.68(5)
C3 Pt3 Sn6 Cl12 -149.7(3)
Sn2 Pt3 Sn6 Cl12 110.80(17)
Pt4 Pt3 Sn6 Cl12 8.94(17)
Sn5 Pt3 Sn6 Cl12 -55.03(17)
Pt2 Pt3 Sn6 Cl12 47.77(17)
Pt1 Pt3 Sn6 Cl12 -16.12(17)
Sn1 Pt3 Sn6 Cl12 30.17(19)
Pt5 Pt3 Sn6 Cl12 82.74(17)
C3 Pt3 Sn6 Pt5 127.6(2)
Sn2 Pt3 Sn6 Pt5 28.058(14)
Pt4 Pt3 Sn6 Pt5 -73.796(11)
Sn5 Pt3 Sn6 Pt5 -137.772(15)
Pt2 Pt3 Sn6 Pt5 -34.968(13)
Pt1 Pt3 Sn6 Pt5 -98.863(14)
Sn1 Pt3 Sn6 Pt5 -52.56(6)
C3 Pt3 Sn6 Pt4 -158.6(2)
Sn2 Pt3 Sn6 Pt4 101.854(14)
Sn5 Pt3 Sn6 Pt4 -63.976(13)
Pt2 Pt3 Sn6 Pt4 38.829(12)
Pt1 Pt3 Sn6 Pt4 -25.067(14)
Sn1 Pt3 Sn6 Pt4 21.23(6)
Pt5 Pt3 Sn6 Pt4 73.796(11)
Sn1 Pt1 C1 O1 83(35)
Sn5 Pt1 C1 O1 -38(35)
Sn3 Pt1 C1 O1 -156(35)
Pt2 Pt1 C1 O1 144(34)
Pt3 Pt1 C1 O1 18(35)
Pt4 Pt1 C1 O1 -94(35)
Pt4 Pt2 C2 O2 45(48)
Sn1 Pt2 C2 O2 -170(100)
Sn3 Pt2 C2 O2 85(47)
Pt3 Pt2 C2 O2 -128(47)
Sn2 Pt2 C2 O2 -95(47)
Pt1 Pt2 C2 O2 136(100)
Pt5 Pt2 C2 O2 -40(47)
Sn4 Pt2 C2 O2 11(47)
Sn2 Pt3 C3 O3 144(25)
Pt4 Pt3 C3 O3 1(25)
Sn5 Pt3 C3 O3 -37(25)
Pt2 Pt3 C3 O3 -179(100)
Sn6 Pt3 C3 O3 38(25)
Pt1 Pt3 C3 O3 -89(25)
Sn1 Pt3 C3 O3 -142(25)
Pt5 Pt3 C3 O3 91(25)
Sn6 Pt4 C4 O4 -17(37)
Sn4 Pt4 C4 O4 -121(37)
Pt2 Pt4 C4 O4 -162(37)
Sn5 Pt4 C4 O4 59(37)
Sn3 Pt4 C4 O4 163(100)
Pt3 Pt4 C4 O4 23(37)
Pt1 Pt4 C4 O4 109(37)
Pt5 Pt4 C4 O4 -68(37)
Sn2 Pt5 C5 O5 -150(100)
Sn6 Pt5 C5 O5 -30(100)
Sn4 Pt5 C5 O5 87(100)
Pt2 Pt5 C5 O5 149(100)
Pt4 Pt5 C5 O5 31(100)
Pt3 Pt5 C5 O5 -93(100)
Cl2 Sn1 O11 C11 40.5(6)
Cl1 Sn1 O11 C11 -52.6(6)
Pt1 Sn1 O11 C11 171.1(5)
Pt2 Sn1 O11 C11 -153.7(6)
Pt3 Sn1 O11 C11 146.2(6)
Cl2 Sn1 O11 Sn2 -137.98(18)
Cl1 Sn1 O11 Sn2 128.94(18)
Pt1 Sn1 O11 Sn2 -7.4(3)
Pt2 Sn1 O11 Sn2 27.83(17)
Pt3 Sn1 O11 Sn2 -32.20(16)
Cl3 Sn2 O11 C11 -41.6(6)
Cl4 Sn2 O11 C11 51.9(5)
Pt5 Sn2 O11 C11 -176.6(5)
Pt3 Sn2 O11 C11 -145.4(6)
Pt2 Sn2 O11 C11 154.0(6)
Cl3 Sn2 O11 Sn1 136.84(18)
Cl4 Sn2 O11 Sn1 -129.70(18)
Pt5 Sn2 O11 Sn1 1.8(3)
Pt3 Sn2 O11 Sn1 33.05(16)
Pt2 Sn2 O11 Sn1 -27.56(16)
Cl7 Sn4 O12 C12 45.3(5)
Cl8 Sn4 O12 C12 -47.8(6)
Pt5 Sn4 O12 C12 -179.6(5)
Pt4 Sn4 O12 C12 148.1(6)
Pt2 Sn4 O12 C12 -151.9(6)
Cl7 Sn4 O12 Sn3 -133.09(19)
Cl8 Sn4 O12 Sn3 133.73(19)
Pt5 Sn4 O12 Sn3 1.9(4)
Pt4 Sn4 O12 Sn3 -30.36(17)
Pt2 Sn4 O12 Sn3 29.70(17)
Cl6 Sn3 O12 C12 47.7(5)
Cl5 Sn3 O12 C12 -46.0(5)
Pt1 Sn3 O12 C12 -176.8(4)
Pt4 Sn3 O12 C12 -148.4(5)
Pt2 Sn3 O12 C12 151.4(5)
Cl6 Sn3 O12 Sn4 -133.82(19)
Cl5 Sn3 O12 Sn4 132.48(19)
Pt1 Sn3 O12 Sn4 1.7(4)
Pt4 Sn3 O12 Sn4 30.05(17)
Pt2 Sn3 O12 Sn4 -30.14(18)
Cl10 Sn5 O13 C13 38.7(6)
Cl9 Sn5 O13 C13 -55.0(6)
Pt1 Sn5 O13 C13 170.4(5)
Pt4 Sn5 O13 C13 139.5(6)
Pt3 Sn5 O13 C13 -160.0(6)
Cl10 Sn5 O13 Sn6 -129.26(18)
Cl9 Sn5 O13 Sn6 137.07(17)
Pt1 Sn5 O13 Sn6 2.5(3)
Pt4 Sn5 O13 Sn6 -28.42(16)
Pt3 Sn5 O13 Sn6 32.04(16)
Cl11 Sn6 O13 C13 55.3(6)
Cl12 Sn6 O13 C13 -36.0(6)
Pt5 Sn6 O13 C13 -171.9(6)
Pt4 Sn6 O13 C13 -138.6(6)
Pt3 Sn6 O13 C13 160.7(6)
Cl11 Sn6 O13 Sn5 -137.36(18)
Cl12 Sn6 O13 Sn5 131.34(17)
Pt5 Sn6 O13 Sn5 -4.5(3)
Pt4 Sn6 O13 Sn5 28.81(16)
Pt3 Sn6 O13 Sn5 -31.92(16)
C113 P1 C101 C102 157.5(6)
C119 P1 C101 C102 35.9(7)
C107 P1 C101 C102 -82.7(6)
C113 P1 C101 C106 -34.4(7)
C119 P1 C101 C106 -156.0(6)
C107 P1 C101 C106 85.5(6)
C106 C101 C102 C103 -1.6(11)
P1 C101 C102 C103 166.7(6)
C101 C102 C103 C104 -0.3(13)
C102 C103 C104 C105 1.9(14)
C103 C104 C105 C106 -1.8(15)
C104 C105 C106 C101 -0.1(13)
C102 C101 C106 C105 1.7(11)
P1 C101 C106 C105 -166.4(6)
C101 P1 C107 C112 154.2(6)
C113 P1 C107 C112 -86.2(6)
C119 P1 C107 C112 33.9(7)
C101 P1 C107 C108 -24.3(7)
C113 P1 C107 C108 95.3(7)
C119 P1 C107 C108 -144.5(6)
C112 C107 C108 C109 2.6(12)
P1 C107 C108 C109 -178.9(7)
C107 C108 C109 C110 -2.4(13)
C108 C109 C110 C111 1.9(14)
C109 C110 C111 C112 -1.6(14)
C110 C111 C112 C107 1.7(12)
C108 C107 C112 C111 -2.2(11)
P1 C107 C112 C111 179.3(6)
C101 P1 C113 C118 140.5(6)
C119 P1 C113 C118 -97.2(6)
C107 P1 C113 C118 22.0(7)
C101 P1 C113 C114 -41.4(7)
C119 P1 C113 C114 81.0(7)
C107 P1 C113 C114 -159.9(6)
C118 C113 C114 C115 1.6(12)
P1 C113 C114 C115 -176.6(7)
C113 C114 C115 C116 -1.1(14)
C114 C115 C116 C117 0.1(14)
C115 C116 C117 C118 0.3(13)
C116 C117 C118 C113 0.3(12)
C114 C113 C118 C117 -1.2(11)
P1 C113 C118 C117 176.9(6)
C101 P1 C119 C124 -80.5(6)
C113 P1 C119 C124 158.0(5)
C107 P1 C119 C124 37.7(6)
C101 P1 C119 C120 97.8(6)
C113 P1 C119 C120 -23.7(7)
C107 P1 C119 C120 -143.9(6)
C124 C119 C120 C121 -0.5(11)
P1 C119 C120 C121 -178.9(6)
C119 C120 C121 C122 -0.3(12)
C120 C121 C122 C123 0.9(12)
C121 C122 C123 C124 -0.5(12)
C122 C123 C124 C119 -0.4(12)
C120 C119 C124 C123 0.9(10)
P1 C119 C124 C123 179.3(6)
C207 P2 C201 C206 42.2(6)
C213 P2 C201 C206 -78.9(6)
C219 P2 C201 C206 161.5(6)
C207 P2 C201 C202 -136.3(6)
C213 P2 C201 C202 102.5(6)
C219 P2 C201 C202 -17.1(7)
C206 C201 C202 C203 0.5(11)
P2 C201 C202 C203 179.0(5)
C201 C202 C203 C204 0.3(11)
C202 C203 C204 C205 -0.6(11)
C203 C204 C205 C206 0.1(11)
C202 C201 C206 C205 -1.0(11)
P2 C201 C206 C205 -179.6(6)
C204 C205 C206 C201 0.7(11)
C213 P2 C207 C212 -16.2(7)
C219 P2 C207 C212 103.2(6)
C201 P2 C207 C212 -137.4(6)
C213 P2 C207 C208 165.9(6)
C219 P2 C207 C208 -74.7(6)
C201 P2 C207 C208 44.8(6)
C212 C207 C208 C209 0.3(11)
P2 C207 C208 C209 178.2(6)
C207 C208 C209 C210 -0.4(11)
C208 C209 C210 C211 0.2(12)
C209 C210 C211 C212 0.1(12)
C210 C211 C212 C207 -0.2(11)
C208 C207 C212 C211 0.0(10)
P2 C207 C212 C211 -177.8(5)
C207 P2 C213 C214 -81.7(7)
C219 P2 C213 C214 157.8(6)
C201 P2 C213 C214 36.9(8)
C207 P2 C213 C218 97.9(7)
C219 P2 C213 C218 -22.6(8)
C201 P2 C213 C218 -143.4(7)
C218 C213 C214 C215 -0.5(13)
P2 C213 C214 C215 179.1(7)
C213 C214 C215 C216 0.3(15)
C214 C215 C216 C217 0.8(16)
C215 C216 C217 C218 -1.8(17)
C216 C217 C218 C213 1.6(16)
C214 C213 C218 C217 -0.5(14)
P2 C213 C218 C217 179.9(8)
C207 P2 C219 C224 -172.3(5)
C213 P2 C219 C224 -51.2(6)
C201 P2 C219 C224 70.2(6)
C207 P2 C219 C220 7.7(6)
C213 P2 C219 C220 128.9(5)
C201 P2 C219 C220 -109.7(6)
C224 C219 C220 C221 0.7(10)
P2 C219 C220 C221 -179.4(5)
C219 C220 C221 C222 -0.4(11)
C220 C221 C222 C223 -0.2(12)
C221 C222 C223 C224 0.6(12)
C222 C223 C224 C219 -0.3(11)
C220 C219 C224 C223 -0.3(10)
P2 C219 C224 C223 179.7(6)
C307 P3 C301 C302 -0.7(8)
C313 P3 C301 C302 -118.8(7)
C319 P3 C301 C302 115.9(7)
C307 P3 C301 C306 179.4(7)
C313 P3 C301 C306 61.2(8)
C319 P3 C301 C306 -64.1(8)
C306 C301 C302 C303 0.6(12)
P3 C301 C302 C303 -179.3(6)
C301 C302 C303 C304 -1.2(12)
C302 C303 C304 C305 0.9(14)
C303 C304 C305 C306 0.2(16)
C304 C305 C306 C301 -0.9(16)
C302 C301 C306 C305 0.5(14)
P3 C301 C306 C305 -179.6(8)
C313 P3 C307 C312 13.3(7)
C301 P3 C307 C312 -105.1(6)
C319 P3 C307 C312 136.4(6)
C313 P3 C307 C308 -167.2(5)
C301 P3 C307 C308 74.5(6)
C319 P3 C307 C308 -44.0(6)
C312 C307 C308 C309 -1.1(10)
P3 C307 C308 C309 179.3(5)
C307 C308 C309 C310 1.0(11)
C308 C309 C310 C311 -1.1(11)
C309 C310 C311 C312 1.2(11)
C310 C311 C312 C307 -1.3(10)
C308 C307 C312 C311 1.3(10)
P3 C307 C312 C311 -179.1(5)
C307 P3 C313 C314 -105.5(7)
C301 P3 C313 C314 14.3(8)
C319 P3 C313 C314 136.6(7)
C307 P3 C313 C318 67.4(8)
C301 P3 C313 C318 -172.8(8)
C319 P3 C313 C318 -50.5(9)
C318 C313 C314 C315 -1.8(15)
P3 C313 C314 C315 171.4(8)
C313 C314 C315 C316 0.1(17)
C314 C315 C316 C317 0.8(18)
C315 C316 C317 C318 0.0(17)
C316 C317 C318 C313 -1.8(17)
C314 C313 C318 C317 2.6(15)
P3 C313 C318 C317 -170.4(8)
C307 P3 C319 C324 -65.2(8)
C313 P3 C319 C324 53.7(9)
C301 P3 C319 C324 175.4(8)
C307 P3 C319 C320 109.2(7)
C313 P3 C319 C320 -131.8(7)
C301 P3 C319 C320 -10.1(8)
C324 C319 C320 C321 -1.5(13)
P3 C319 C320 C321 -176.1(6)
C319 C320 C321 C322 -0.3(13)
C320 C321 C322 C323 2.7(14)
C321 C322 C323 C324 -3.2(17)
C320 C319 C324 C323 1.0(16)
P3 C319 C324 C323 175.6(9)
C322 C323 C324 C319 1.4(18)
